data_7715255
loop_
_publ_author_name
'Glenister, Mollie A.'
'Frese, Josef W. A.'
'Elsegood, Mark R. J.'
'Canaj, Angelos B.'
'Brechin, Euan K.'
'Redshaw, Carl'

_publ_section_title
;
 Reaction of Ph<sub>2</sub>C(X)(CO<sub>2</sub>H) (X = OH, NH<sub>2</sub>)
 with [VO(OR)<sub>3</sub>] (R = Et, <i>n</i>Pr): structure, magnetic
 susceptibility and ROP capability.
;
_journal_issue 12
_journal_name_full 'Dalton transactions (Cambridge, England : 2003)'
_journal_page_first 5351
_journal_page_last 5355
_journal_paper_doi 10.1039/d4dt00078a
_journal_volume 53
_journal_year 2024
_chemical_formula_moiety 'C192 H188 K0.20 O48 V8, 7(N C2 H3)'
_chemical_formula_sum 'C206 H209 K0.2 N7 O48 V8'
_chemical_formula_weight 3966.13
_space_group_crystal_system monoclinic
_space_group_IT_number 14
_space_group_name_Hall '-P 2yn'
_space_group_name_H-M_alt 'P 1 21/n 1'
_atom_sites_solution_hydrogens geom
_atom_sites_solution_primary direct
_atom_sites_solution_secondary difmap
_audit_creation_method SHELXL-2018/3
_audit_update_record
;
2024-02-22 deposited with the CCDC.	2024-02-27 downloaded from the CCDC.
;
_cell_angle_alpha 90
_cell_angle_beta 111.554(2)
_cell_angle_gamma 90
_cell_formula_units_Z 2
_cell_length_a 21.378(3)
_cell_length_b 19.274(3)
_cell_length_c 25.446(4)
_cell_measurement_reflns_used 10689
_cell_measurement_temperature 120(2)
_cell_measurement_theta_max 23.15
_cell_measurement_theta_min 2.23
_cell_volume 9752(3)
_computing_cell_refinement 'Bruker SAINT'
_computing_data_collection 'Bruker APEX 2'
_computing_data_reduction 'Bruker SAINT'
_computing_molecular_graphics 'Bruker SHELXTL'
_computing_publication_material 'Bruker SHELXTL and local programs'
_computing_structure_refinement 'SHELXL-2018/3 (Sheldrick, 2018)'
_computing_structure_solution 'Bruker SHELXS (Sheldrick, 2015)'
_diffrn_ambient_temperature 120(2)
_diffrn_measured_fraction_theta_full 0.999
_diffrn_measured_fraction_theta_max 0.999
_diffrn_measurement_device_type 'Bruker APEX 2 CCD diffractometer'
_diffrn_measurement_method '\w rotation with narrow frames'
_diffrn_radiation_monochromator 'silicon 111'
_diffrn_radiation_type Synchrotron
_diffrn_radiation_wavelength 0.6943
_diffrn_reflns_av_R_equivalents 0.1119
_diffrn_reflns_av_unetI/netI 0.1022
_diffrn_reflns_Laue_measured_fraction_full 0.999
_diffrn_reflns_Laue_measured_fraction_max 0.999
_diffrn_reflns_limit_h_max 28
_diffrn_reflns_limit_h_min -28
_diffrn_reflns_limit_k_max 25
_diffrn_reflns_limit_k_min -25
_diffrn_reflns_limit_l_max 33
_diffrn_reflns_limit_l_min -33
_diffrn_reflns_number 94774
_diffrn_reflns_point_group_measured_fraction_full 0.999
_diffrn_reflns_point_group_measured_fraction_max 0.999
_diffrn_reflns_theta_full 24.619
_diffrn_reflns_theta_max 27.500
_diffrn_reflns_theta_min 1.437
_diffrn_source 'Daresbury SRS station 9.8'
_exptl_absorpt_coefficient_mu 0.421
_exptl_absorpt_correction_T_max 0.979
_exptl_absorpt_correction_T_min 0.930
_exptl_absorpt_correction_type multi-scan
_exptl_absorpt_process_details 'SADABS v2008/1, Sheldrick, G.M., (2008)'
_exptl_crystal_colour 'Dark purple'
_exptl_crystal_density_diffrn 1.351
_exptl_crystal_density_method 'not measured'
_exptl_crystal_description 'Diamond block'
_exptl_crystal_F_000 4132
_exptl_crystal_recrystallization_method 'Re-crystallisation from solvent: acetonitrile'
_exptl_crystal_size_max 0.17
_exptl_crystal_size_mid 0.15
_exptl_crystal_size_min 0.05
_refine_diff_density_max 1.224
_refine_diff_density_min -0.988
_refine_diff_density_rms 0.103
_refine_ls_extinction_method none
_refine_ls_goodness_of_fit_ref 1.024
_refine_ls_hydrogen_treatment constr
_refine_ls_matrix_type full
_refine_ls_number_parameters 1267
_refine_ls_number_reflns 24018
_refine_ls_number_restraints 603
_refine_ls_restrained_S_all 1.033
_refine_ls_R_factor_all 0.1187
_refine_ls_R_factor_gt 0.0791
_refine_ls_shift/su_max 0.001
_refine_ls_shift/su_mean 0.000
_refine_ls_structure_factor_coef Fsqd
_refine_ls_weighting_details 'w=1/[\s^2^(Fo^2^)+(0.1437P)^2^+1.2873P] where P=(Fo^2^+2Fc^2^)/3'
_refine_ls_weighting_scheme calc
_refine_ls_wR_factor_gt 0.2133
_refine_ls_wR_factor_ref 0.2534
_reflns_Friedel_coverage 0.000
_reflns_number_gt 14951
_reflns_number_total 24018
_reflns_threshold_expression 'I > 2\s(I)'
_cod_data_source_file d4dt00078a2.cif
_cod_data_source_block 7
_cod_depositor_comments 'Adding full bibliography for 7715254--7715261.cif.'
_cod_original_sg_symbol_H-M 'P 21/n'
_cod_original_formula_sum 'C206 H209 K0.20 N7 O48 V8'
_cod_database_code 7715255
_shelx_shelxl_version_number 2018/3
_shelx_space_group_comment
; 
The symmetry employed for this shelxl refinement is uniquely defined 
by the following loop, which should always be used as a source of 
symmetry information in preference to the above space-group names. 
They are only intended as comments. 
;
_shelx_estimated_absorpt_t_min 0.932
_shelx_estimated_absorpt_t_max 0.979

loop_
_space_group_symop_operation_xyz
'x, y, z'
'-x+1/2, y+1/2, -z+1/2'
'-x, -y, -z'
'x-1/2, -y-1/2, z-1/2'

loop_
_atom_site_label
_atom_site_type_symbol
_atom_site_fract_x
_atom_site_fract_y
_atom_site_fract_z
_atom_site_U_iso_or_equiv
_atom_site_adp_type
_atom_site_occupancy
_atom_site_site_symmetry_order
_atom_site_calc_flag
_atom_site_refinement_flags_posn
_atom_site_refinement_flags_adp
_atom_site_refinement_flags_occupancy
_atom_site_disorder_assembly
_atom_site_disorder_group
V1 V 0.47171(3) 0.31267(3) 0.40807(3) 0.03316(15) Uani 1 1 d . . . . .
V2 V 0.37807(3) 0.32103(3) 0.47041(3) 0.03409(15) Uani 1 1 d . . . . .
V3 V 0.35068(3) 0.43915(3) 0.55731(2) 0.03025(14) Uani 1 1 d . . . . .
V4 V 0.41384(3) 0.57610(3) 0.60433(2) 0.03270(15) Uani 1 1 d . . . . .
O23 O 0.52694(12) 0.39809(12) 0.42018(10) 0.0334(5) Uani 1 1 d . . . . .
O24 O 0.38976(12) 0.40659(12) 0.51285(10) 0.0329(5) Uani 1 1 d . . . . .
O1 O 0.42687(13) 0.21939(13) 0.38799(11) 0.0397(6) Uani 1 1 d . . . . .
O2 O 0.35508(14) 0.22545(13) 0.43355(11) 0.0410(6) Uani 1 1 d . . . . .
C1 C 0.3790(2) 0.1963(2) 0.40069(17) 0.0411(8) Uani 1 1 d . . . . .
C2 C 0.3442(2) 0.1291(2) 0.37117(18) 0.0454(9) Uani 1 1 d . . . . .
O3 O 0.29731(17) 0.10669(16) 0.39490(16) 0.0618(9) Uani 1 1 d . . . . .
H3 H 0.269213 0.138389 0.391823 0.093 Uiso 1 1 calc R U . . .
C3 C 0.3941(2) 0.0707(2) 0.37729(18) 0.0427(9) Uani 1 1 d . . . . .
C4 C 0.4538(2) 0.0665(2) 0.42318(19) 0.0483(10) Uani 1 1 d . . . . .
H4 H 0.465671 0.102404 0.450648 0.058 Uiso 1 1 calc R U . . .
C5 C 0.4967(2) 0.0101(2) 0.4298(2) 0.0542(11) Uani 1 1 d . . . . .
H5 H 0.537608 0.007774 0.461566 0.065 Uiso 1 1 calc R U . . .
C6 C 0.4797(2) -0.0424(2) 0.3900(2) 0.0534(11) Uani 1 1 d . . . . .
H6A H 0.509256 -0.080516 0.393922 0.064 Uiso 1 1 calc R U . . .
C7 C 0.4201(3) -0.0389(2) 0.3449(2) 0.0560(11) Uani 1 1 d . . . . .
H7 H 0.408143 -0.075075 0.317636 0.067 Uiso 1 1 calc R U . . .
C8 C 0.3768(2) 0.0167(2) 0.33837(19) 0.0492(10) Uani 1 1 d . . . . .
H8 H 0.335132 0.017960 0.307231 0.059 Uiso 1 1 calc R U . . .
C9 C 0.3060(2) 0.1504(2) 0.3096(2) 0.0499(10) Uani 1 1 d . . . . .
C10 C 0.3404(2) 0.1588(2) 0.27295(19) 0.0513(10) Uani 1 1 d . . . . .
H10 H 0.387305 0.149855 0.285903 0.062 Uiso 1 1 calc R U . . .
C11 C 0.3065(3) 0.1804(2) 0.2174(2) 0.0621(13) Uani 1 1 d . . . . .
H11 H 0.330543 0.185764 0.192869 0.075 Uiso 1 1 calc R U . . .
C12 C 0.2394(3) 0.1938(4) 0.1979(3) 0.0850(18) Uani 1 1 d . . . . .
H12A H 0.216614 0.208869 0.160107 0.102 Uiso 1 1 calc R U . . .
C13 C 0.2050(3) 0.1853(4) 0.2336(3) 0.090(2) Uani 1 1 d . . . . .
H13 H 0.158090 0.194524 0.220077 0.108 Uiso 1 1 calc R U . . .
C14 C 0.2374(3) 0.1634(3) 0.2890(2) 0.0684(14) Uani 1 1 d . . . . .
H14 H 0.212490 0.157386 0.312819 0.082 Uiso 1 1 calc R U . . .
O4 O 0.37834(13) 0.26972(13) 0.53960(11) 0.0414(6) Uani 1 1 d . . . . .
O5 O 0.35825(13) 0.34599(13) 0.59746(11) 0.0381(6) Uani 1 1 d . . . . .
C15 C 0.37064(18) 0.28674(18) 0.58433(16) 0.0357(8) Uani 1 1 d . . . . .
C16 C 0.3821(2) 0.2267(2) 0.62768(19) 0.0475(9) Uani 1 1 d . . . . .
O6 O 0.40444(18) 0.16744(16) 0.60622(15) 0.0590(8) Uani 1 1 d . . . . .
H6 H 0.398939 0.174125 0.572182 0.089 Uiso 1 1 calc R U . . .
C17 C 0.31766(14) 0.20822(18) 0.63623(17) 0.0561(11) Uani 1 1 d G U . . .
C18 C 0.32127(16) 0.1540(2) 0.67329(19) 0.0902(19) Uani 1 1 d G U . . .
H18A H 0.363221 0.132357 0.693285 0.108 Uiso 1 1 calc R U . . .
C19 C 0.2635(2) 0.1316(2) 0.6811(2) 0.100(2) Uani 1 1 d G U . . .
H19 H 0.265969 0.094554 0.706419 0.120 Uiso 1 1 calc R U . . .
C20 C 0.20212(18) 0.1633(3) 0.6518(3) 0.130(3) Uani 1 1 d G U . . .
H20 H 0.162639 0.147958 0.657170 0.156 Uiso 1 1 calc R U . . .
C21 C 0.19851(15) 0.2175(3) 0.6148(3) 0.162(4) Uani 1 1 d G U . . .
H21 H 0.156561 0.239166 0.594786 0.194 Uiso 1 1 calc R U . . .
C22 C 0.25628(17) 0.2399(2) 0.6070(2) 0.111(3) Uani 1 1 d G U . . .
H22 H 0.253812 0.276970 0.581651 0.134 Uiso 1 1 calc R U . . .
C23 C 0.4364(2) 0.2457(2) 0.68381(19) 0.0524(10) Uani 1 1 d . . . . .
C24 C 0.5002(3) 0.2155(3) 0.7018(3) 0.0697(14) Uani 1 1 d . . . . .
H24 H 0.510792 0.183376 0.678020 0.084 Uiso 1 1 calc R U . . .
C25 C 0.5483(3) 0.2322(3) 0.7541(3) 0.0827(18) Uani 1 1 d . . . . .
H25 H 0.591045 0.210277 0.766082 0.099 Uiso 1 1 calc R U . . .
C26 C 0.5350(3) 0.2800(3) 0.7891(3) 0.0775(16) Uani 1 1 d . . . . .
H26 H 0.568750 0.292043 0.824253 0.093 Uiso 1 1 calc R U . . .
C27 C 0.4715(3) 0.3103(3) 0.7722(2) 0.0670(13) Uani 1 1 d . . . . .
H27 H 0.461261 0.342449 0.796159 0.080 Uiso 1 1 calc R U . . .
C28 C 0.4228(2) 0.2930(3) 0.7196(2) 0.0544(11) Uani 1 1 d . . . . .
H28 H 0.379559 0.313868 0.708151 0.065 Uiso 1 1 calc R U . . .
O7 O 0.27870(13) 0.33618(14) 0.44406(11) 0.0402(6) Uani 1 1 d . . . . .
O8 O 0.25840(12) 0.41548(13) 0.50031(11) 0.0355(5) Uani 1 1 d . . . . .
C29 C 0.24040(18) 0.37257(19) 0.46019(15) 0.0354(7) Uani 1 1 d . . . . .
C30 C 0.16375(18) 0.3645(2) 0.42491(16) 0.0411(8) Uani 1 1 d . . . . .
O9 O 0.15550(15) 0.31451(16) 0.38244(12) 0.0511(7) Uani 1 1 d . . . . .
H9 H 0.173314 0.277011 0.397371 0.077 Uiso 1 1 calc R U . . .
C31 C 0.12418(19) 0.3434(2) 0.46222(18) 0.0467(9) Uani 1 1 d . . . . .
C32 C 0.0703(2) 0.2977(3) 0.4391(2) 0.0713(15) Uani 1 1 d . . . . .
H32 H 0.061028 0.278602 0.402594 0.086 Uiso 1 1 calc R U . . .
C33 C 0.0302(3) 0.2801(4) 0.4693(3) 0.089(2) Uani 1 1 d . . . . .
H33 H -0.005717 0.248123 0.453687 0.107 Uiso 1 1 calc R U . . .
C34 C 0.0419(3) 0.3085(4) 0.5219(2) 0.0758(16) Uani 1 1 d . . . . .
H34 H 0.013790 0.296602 0.541985 0.091 Uiso 1 1 calc R U . . .
C35 C 0.0935(2) 0.3531(3) 0.5447(2) 0.0608(12) Uani 1 1 d . . . . .
H35 H 0.101277 0.372927 0.580712 0.073 Uiso 1 1 calc R U . . .
C36 C 0.1360(2) 0.3706(2) 0.51547(19) 0.0494(10) Uani 1 1 d . . . . .
H36 H 0.172816 0.401174 0.532299 0.059 Uiso 1 1 calc R U . . .
C37 C 0.13862(19) 0.4333(2) 0.39526(17) 0.0430(9) Uani 1 1 d . . . . .
C38 C 0.1274(3) 0.4407(3) 0.3382(2) 0.0600(12) Uani 1 1 d . . . . .
H38 H 0.135352 0.402594 0.317735 0.072 Uiso 1 1 calc R U . . .
C39 C 0.1047(3) 0.5032(3) 0.3109(2) 0.0736(16) Uani 1 1 d . . . . .
H39 H 0.096710 0.507097 0.271704 0.088 Uiso 1 1 calc R U . . .
C40 C 0.0936(2) 0.5595(3) 0.3393(2) 0.0636(13) Uani 1 1 d . . . . .
H40 H 0.078448 0.602146 0.320079 0.076 Uiso 1 1 calc R U . . .
C41 C 0.1049(2) 0.5534(3) 0.3963(2) 0.0537(11) Uani 1 1 d . . . . .
H41 H 0.097684 0.591935 0.416671 0.064 Uiso 1 1 calc R U . . .
C42 C 0.1267(2) 0.4904(2) 0.42358(19) 0.0502(10) Uani 1 1 d . . . . .
H42 H 0.133597 0.486371 0.462531 0.060 Uiso 1 1 calc R U . . .
O10 O 0.29420(12) 0.46292(13) 0.60689(10) 0.0347(5) Uani 1 1 d . . . . .
O11 O 0.34251(13) 0.56396(13) 0.64388(11) 0.0378(6) Uani 1 1 d . . . . .
C43 C 0.30177(18) 0.5149(2) 0.63820(15) 0.0362(8) Uani 1 1 d . . . . .
C44 C 0.2578(2) 0.5209(3) 0.67468(18) 0.0492(9) Uani 1 1 d D U . . .
O12 O 0.27327(18) 0.5829(2) 0.70521(18) 0.0872(14) Uani 1 1 d . . . . .
H12 H 0.262539 0.616613 0.682731 0.131 Uiso 1 1 calc R U . . .
C45 C 0.2825(6) 0.4733(5) 0.7226(3) 0.0460(18) Uani 0.524(8) 1 d D U P A 1
C46 C 0.3207(4) 0.4929(6) 0.7762(3) 0.0536(19) Uani 0.524(8) 1 d D U P A 1
H46 H 0.334542 0.539758 0.784574 0.064 Uiso 0.524(8) 1 calc R U P A 1
C47 C 0.3390(5) 0.4425(6) 0.8187(4) 0.065(2) Uani 0.524(8) 1 d D U P A 1
H47 H 0.366007 0.455493 0.856270 0.077 Uiso 0.524(8) 1 calc R U P A 1
C48 C 0.3191(12) 0.3752(7) 0.8075(5) 0.065(3) Uani 0.524(8) 1 d D U P A 1
H48 H 0.330009 0.342266 0.837349 0.078 Uiso 0.524(8) 1 calc R U P A 1
C49 C 0.2832(5) 0.3552(6) 0.7528(5) 0.0605(19) Uani 0.524(8) 1 d D U P A 1
H49 H 0.270944 0.308045 0.744014 0.073 Uiso 0.524(8) 1 calc R U P A 1
C50 C 0.2650(6) 0.4059(6) 0.7101(4) 0.0509(19) Uani 0.524(8) 1 d D U P A 1
H50 H 0.240125 0.392795 0.672167 0.061 Uiso 0.524(8) 1 calc R U P A 1
C45X C 0.2718(7) 0.4491(6) 0.7103(4) 0.052(2) Uani 0.476(8) 1 d D U P A 2
C46X C 0.3104(5) 0.4484(6) 0.7674(4) 0.0550(19) Uani 0.476(8) 1 d D U P A 2
H46X H 0.328030 0.491215 0.785125 0.066 Uiso 0.476(8) 1 calc R U P A 2
C47X C 0.3250(13) 0.3883(8) 0.8008(6) 0.066(3) Uani 0.476(8) 1 d D U P A 2
H47X H 0.353911 0.390676 0.839362 0.079 Uiso 0.476(8) 1 calc R U P A 2
C48X C 0.2974(6) 0.3262(6) 0.7777(4) 0.069(2) Uani 0.476(8) 1 d D U P A 2
H48X H 0.304244 0.285760 0.800445 0.083 Uiso 0.476(8) 1 calc R U P A 2
C49X C 0.2594(6) 0.3236(6) 0.7204(5) 0.065(2) Uani 0.476(8) 1 d D U P A 2
H49X H 0.241078 0.280693 0.703154 0.078 Uiso 0.476(8) 1 calc R U P A 2
C50X C 0.2482(6) 0.3835(6) 0.6883(4) 0.0503(19) Uani 0.476(8) 1 d D U P A 2
H50X H 0.222980 0.379885 0.648928 0.060 Uiso 0.476(8) 1 calc R U P A 2
C51 C 0.1829(2) 0.5213(2) 0.63775(18) 0.0451(9) Uani 1 1 d . . . . .
C52 C 0.1355(2) 0.5036(4) 0.6614(2) 0.0772(18) Uani 1 1 d . . . . .
H52 H 0.150245 0.486486 0.698985 0.093 Uiso 1 1 calc R U . . .
C53 C 0.0678(3) 0.5108(4) 0.6308(3) 0.0822(19) Uani 1 1 d . . . . .
H53 H 0.036281 0.497585 0.647373 0.099 Uiso 1 1 calc R U . . .
C54 C 0.0450(2) 0.5368(3) 0.5768(2) 0.0591(12) Uani 1 1 d . . . . .
H54 H -0.001754 0.542942 0.556191 0.071 Uiso 1 1 calc R U . . .
C55 C 0.0916(2) 0.5536(2) 0.5534(2) 0.0537(11) Uani 1 1 d . . . . .
H55 H 0.076897 0.571118 0.515863 0.064 Uiso 1 1 calc R U . . .
C56 C 0.1594(2) 0.5454(2) 0.58359(18) 0.0443(9) Uani 1 1 d . . . . .
H56 H 0.190500 0.556781 0.566235 0.053 Uiso 1 1 calc R U . . .
O13 O 0.37173(13) 0.67144(13) 0.59526(11) 0.0390(6) Uani 1 1 d . . . . .
O14 O 0.44146(13) 0.74177(13) 0.57334(11) 0.0383(6) Uani 1 1 d . . . . .
C57 C 0.38823(18) 0.72890(19) 0.58143(15) 0.0360(8) Uani 1 1 d . . . . .
C58 C 0.33690(19) 0.78869(19) 0.57448(18) 0.0400(8) Uani 1 1 d . . . . .
O15 O 0.27635(16) 0.75962(16) 0.57472(16) 0.0610(9) Uani 1 1 d . . . . .
H15 H 0.283384 0.740495 0.606034 0.091 Uiso 1 1 calc R U . . .
C59 C 0.32107(19) 0.8225(2) 0.51711(18) 0.0426(9) Uani 1 1 d . . . . .
C60 C 0.2676(3) 0.7973(3) 0.4706(2) 0.0656(13) Uani 1 1 d . . . . .
H60 H 0.242617 0.758354 0.474956 0.079 Uiso 1 1 calc R U . . .
C61 C 0.2506(3) 0.8288(3) 0.4181(2) 0.0720(15) Uani 1 1 d . . . . .
H61 H 0.213921 0.811545 0.386794 0.086 Uiso 1 1 calc R U . . .
C62 C 0.2865(3) 0.8846(3) 0.4111(2) 0.0710(14) Uani 1 1 d . . . . .
H62 H 0.274495 0.906349 0.375232 0.085 Uiso 1 1 calc R U . . .
C63 C 0.3402(3) 0.9091(3) 0.4566(2) 0.0676(14) Uani 1 1 d . . . . .
H63 H 0.365829 0.947169 0.451869 0.081 Uiso 1 1 calc R U . . .
C64 C 0.3568(2) 0.8784(3) 0.50891(19) 0.0567(11) Uani 1 1 d . . . . .
H64 H 0.393578 0.896041 0.539959 0.068 Uiso 1 1 calc R U . . .
C65 C 0.3657(2) 0.8406(2) 0.62352(18) 0.0452(9) Uani 1 1 d . . . . .
C66 C 0.3205(3) 0.8727(3) 0.6436(3) 0.0715(16) Uani 1 1 d . . . . .
H66 H 0.274208 0.860687 0.628487 0.086 Uiso 1 1 calc R U . . .
C67 C 0.3435(3) 0.9223(3) 0.6859(3) 0.092(2) Uani 1 1 d . . . . .
H67 H 0.312546 0.943846 0.699624 0.111 Uiso 1 1 calc R U . . .
C68 C 0.4102(3) 0.9409(3) 0.7082(3) 0.0802(18) Uani 1 1 d . . . . .
H68 H 0.425114 0.975192 0.736898 0.096 Uiso 1 1 calc R U . . .
C69 C 0.4553(3) 0.9093(2) 0.6886(2) 0.0572(11) Uani 1 1 d . . . . .
H69 H 0.501434 0.921913 0.703563 0.069 Uiso 1 1 calc R U . . .
C70 C 0.4329(2) 0.8593(2) 0.64700(18) 0.0458(9) Uani 1 1 d . . . . .
H70 H 0.464369 0.837101 0.634188 0.055 Uiso 1 1 calc R U . . .
O16 O 0.47129(13) 0.59968(14) 0.68494(11) 0.0402(6) Uani 1 1 d . . . . .
O17 O 0.54275(13) 0.67985(13) 0.67564(10) 0.0385(6) Uani 1 1 d . . . . .
C71 C 0.51763(18) 0.6433(2) 0.70413(15) 0.0379(8) Uani 1 1 d . . . . .
C72 C 0.5451(2) 0.6555(2) 0.76788(16) 0.0465(9) Uani 1 1 d . . . . .
O18 O 0.61014(16) 0.68519(18) 0.78383(12) 0.0571(8) Uani 1 1 d . . . . .
H18 H 0.610048 0.715659 0.760199 0.086 Uiso 1 1 calc R U . . .
C73 C 0.4977(2) 0.7063(2) 0.78182(18) 0.0525(11) Uani 1 1 d . . . . .
C74 C 0.4295(3) 0.7108(3) 0.7494(2) 0.0655(14) Uani 1 1 d . . . . .
H74 H 0.410549 0.681222 0.717588 0.079 Uiso 1 1 calc R U . . .
C75 C 0.3883(3) 0.7588(4) 0.7632(3) 0.0860(19) Uani 1 1 d . . . . .
H75 H 0.341815 0.762349 0.740550 0.103 Uiso 1 1 calc R U . . .
C76 C 0.4160(4) 0.8003(4) 0.8098(3) 0.096(2) Uani 1 1 d . . . . .
H76 H 0.388503 0.832278 0.819807 0.115 Uiso 1 1 calc R U . . .
C77 C 0.4817(4) 0.7959(3) 0.8413(3) 0.085(2) Uani 1 1 d . . . . .
H77 H 0.500143 0.825493 0.873153 0.102 Uiso 1 1 calc R U . . .
C78 C 0.5238(3) 0.7490(3) 0.8283(2) 0.0698(15) Uani 1 1 d . . . . .
H78 H 0.570118 0.746499 0.851476 0.084 Uiso 1 1 calc R U . . .
C79 C 0.5535(3) 0.5872(3) 0.79992(18) 0.0578(12) Uani 1 1 d . . . . .
C80 C 0.6150(3) 0.5517(3) 0.8164(2) 0.0742(15) Uani 1 1 d . . . . .
H80 H 0.651350 0.570186 0.807865 0.089 Uiso 1 1 calc R U . . .
C81 C 0.6223(4) 0.4890(4) 0.8455(3) 0.104(2) Uani 1 1 d . . . . .
H81 H 0.664493 0.465869 0.857859 0.124 Uiso 1 1 calc R U . . .
C82 C 0.5715(5) 0.4607(4) 0.8564(3) 0.106(3) Uani 1 1 d . . . . .
H82 H 0.577429 0.417738 0.875888 0.127 Uiso 1 1 calc R U . . .
C83 C 0.5096(4) 0.4947(4) 0.8391(3) 0.098(2) Uani 1 1 d . . . . .
H83 H 0.473162 0.474631 0.846650 0.118 Uiso 1 1 calc R U . . .
C84 C 0.5010(3) 0.5574(3) 0.8109(2) 0.0714(15) Uani 1 1 d . . . . .
H84 H 0.458579 0.580089 0.799020 0.086 Uiso 1 1 calc R U . . .
O19 O 0.47301(13) 0.30828(13) 0.48553(10) 0.0377(6) Uani 1 1 d D U . . .
C85 C 0.5261(3) 0.3134(4) 0.5356(2) 0.0958(19) Uani 1 1 d D U . . .
H85A H 0.514641 0.342493 0.562861 0.115 Uiso 0.706(11) 1 calc R U P B 1
H85B H 0.565962 0.333298 0.530113 0.115 Uiso 0.706(11) 1 calc R U P B 1
H85C H 0.504064 0.318403 0.563482 0.115 Uiso 0.294(11) 1 calc R U P B 2
H85D H 0.544645 0.359900 0.533320 0.115 Uiso 0.294(11) 1 calc R U P B 2
C86 C 0.5394(4) 0.2329(5) 0.5571(4) 0.111(3) Uani 0.706(11) 1 d D U P B 1
H86A H 0.498143 0.215847 0.561787 0.134 Uiso 0.706(11) 1 calc R U P B 1
H86B H 0.545179 0.205366 0.526307 0.134 Uiso 0.706(11) 1 calc R U P B 1
C87 C 0.5979(5) 0.2167(6) 0.6106(4) 0.153(4) Uani 1 1 d D U . . .
H87A H 0.599313 0.166632 0.617906 0.184 Uiso 0.706(11) 1 calc R U P B 1
H87B H 0.639863 0.231102 0.606613 0.184 Uiso 0.706(11) 1 calc R U P B 1
H87C H 0.592577 0.241638 0.642282 0.184 Uiso 0.706(11) 1 calc R U P B 1
H87D H 0.644343 0.199919 0.622592 0.184 Uiso 0.294(11) 1 calc R U P B 2
H87E H 0.589888 0.235757 0.643307 0.184 Uiso 0.294(11) 1 calc R U P B 2
H87F H 0.566863 0.178054 0.594712 0.184 Uiso 0.294(11) 1 calc R U P B 2
C86X C 0.5865(6) 0.2724(8) 0.5665(5) 0.072(4) Uani 0.294(11) 1 d D U P B 2
H86C H 0.621827 0.307408 0.584509 0.086 Uiso 0.294(11) 1 calc R U P B 2
H86D H 0.599121 0.250502 0.536586 0.086 Uiso 0.294(11) 1 calc R U P B 2
O20 O 0.38588(12) 0.35564(13) 0.39955(10) 0.0343(5) Uani 1 1 d . . . . .
C88 C 0.3365(2) 0.3884(2) 0.35108(18) 0.0467(9) Uani 1 1 d . . . . .
H88A H 0.360099 0.412831 0.329525 0.056 Uiso 1 1 calc R U . . .
H88B H 0.312083 0.423680 0.364390 0.056 Uiso 1 1 calc R U . . .
C89 C 0.2872(2) 0.3401(3) 0.31278(18) 0.0535(10) Uani 1 1 d . . . . .
H89A H 0.260150 0.318762 0.332870 0.064 Uiso 1 1 calc R U . . .
H89B H 0.311220 0.302440 0.301538 0.064 Uiso 1 1 calc R U . . .
C90 C 0.2401(3) 0.3776(3) 0.2597(2) 0.0708(14) Uani 1 1 d . . . . .
H90A H 0.267001 0.401695 0.241338 0.106 Uiso 1 1 calc R U . . .
H90B H 0.212653 0.411340 0.270373 0.106 Uiso 1 1 calc R U . . .
H90C H 0.210761 0.343622 0.233427 0.106 Uiso 1 1 calc R U . . .
O21 O 0.42930(12) 0.47772(12) 0.61805(10) 0.0327(5) Uani 1 1 d . . . . .
C91 C 0.4647(2) 0.4455(2) 0.6728(2) 0.0545(11) Uani 1 1 d . . . . .
H91A H 0.478234 0.482258 0.702022 0.065 Uiso 1 1 calc R U . . .
H91B H 0.433088 0.414256 0.681648 0.065 Uiso 1 1 calc R U . . .
C92 C 0.5236(3) 0.4062(3) 0.6767(3) 0.0776(16) Uani 1 1 d . . . . .
H92A H 0.510830 0.368120 0.648616 0.093 Uiso 1 1 calc R U . . .
H92B H 0.543962 0.385412 0.714794 0.093 Uiso 1 1 calc R U . . .
C93 C 0.5733(4) 0.4524(4) 0.6659(3) 0.092(2) Uani 1 1 d . . . . .
H93A H 0.578359 0.495101 0.687923 0.139 Uiso 1 1 calc R U . . .
H93B H 0.557489 0.463801 0.625559 0.139 Uiso 1 1 calc R U . . .
H93C H 0.616786 0.428628 0.677009 0.139 Uiso 1 1 calc R U . . .
O22 O 0.34352(11) 0.53808(12) 0.53751(10) 0.0317(5) Uani 1 1 d . . . . .
C94 C 0.28290(19) 0.57472(19) 0.50372(17) 0.0389(8) Uani 1 1 d . . . . .
H94A H 0.273228 0.611399 0.526899 0.047 Uiso 1 1 calc R U . . .
H94B H 0.244538 0.541968 0.491697 0.047 Uiso 1 1 calc R U . . .
C95 C 0.2899(2) 0.6067(2) 0.45292(18) 0.0491(10) Uani 1 1 d . . . . .
H95A H 0.328481 0.639120 0.465034 0.059 Uiso 1 1 calc R U . . .
H95B H 0.248839 0.633706 0.432160 0.059 Uiso 1 1 calc R U . . .
C96 C 0.3007(3) 0.5519(3) 0.4132(2) 0.0635(13) Uani 1 1 d . . . . .
H96A H 0.264446 0.517533 0.403549 0.095 Uiso 1 1 calc R U . . .
H96B H 0.344027 0.528747 0.432159 0.095 Uiso 1 1 calc R U . . .
H96C H 0.300609 0.574464 0.378692 0.095 Uiso 1 1 calc R U . . .
K1 K 0.500000 0.500000 0.500000 0.125(8) Uani 0.198(10) 2 d S . . . .
N1 N 0.1232(4) 0.7096(6) 0.4812(4) 0.077(3) Uani 0.509(6) 1 d D U P C 1
C97 C 0.1333(5) 0.7135(7) 0.5293(4) 0.073(3) Uani 0.509(6) 1 d D U P C 1
C98 C 0.1446(6) 0.7236(7) 0.5896(4) 0.077(3) Uani 0.509(6) 1 d D U P C 1
H98A H 0.146306 0.773335 0.597918 0.116 Uiso 0.509(6) 1 calc R U P C 1
H98B H 0.187308 0.701949 0.612854 0.116 Uiso 0.509(6) 1 calc R U P C 1
H98C H 0.107774 0.702160 0.597954 0.116 Uiso 0.509(6) 1 calc R U P C 1
N1X N 0.2296(5) 0.7103(5) 0.6531(5) 0.081(3) Uani 0.491(6) 1 d D U P C 2
C97X C 0.1808(5) 0.6984(5) 0.6617(4) 0.060(2) Uani 0.491(6) 1 d D U P C 2
C98X C 0.1233(6) 0.6791(7) 0.6748(6) 0.087(4) Uani 0.491(6) 1 d D U P C 2
H98D H 0.100395 0.639804 0.651114 0.130 Uiso 0.491(6) 1 calc R U P C 2
H98E H 0.092269 0.718532 0.667552 0.130 Uiso 0.491(6) 1 calc R U P C 2
H98F H 0.137866 0.665875 0.714718 0.130 Uiso 0.491(6) 1 calc R U P C 2
N2 N 0.1975(4) 0.1872(4) 0.4243(5) 0.066(3) Uani 0.5 1 d D U P . .
C99 C 0.2087(9) 0.1477(10) 0.4628(7) 0.124(5) Uani 0.5 1 d D U P . .
C100 C 0.181(2) 0.0823(17) 0.4782(15) 0.314(17) Uani 0.5 1 d D U P . .
H10A H 0.208897 0.068431 0.516722 0.471 Uiso 0.5 1 calc R U P . .
H10B H 0.134774 0.090576 0.475973 0.471 Uiso 0.5 1 calc R U P . .
H10C H 0.180910 0.045223 0.451798 0.471 Uiso 0.5 1 calc R U P . .

loop_
_atom_site_aniso_label
_atom_site_aniso_U_11
_atom_site_aniso_U_22
_atom_site_aniso_U_33
_atom_site_aniso_U_23
_atom_site_aniso_U_13
_atom_site_aniso_U_12
V1 0.0410(3) 0.0327(3) 0.0289(3) -0.0043(2) 0.0165(3) -0.0034(2)
V2 0.0398(3) 0.0340(3) 0.0326(3) -0.0038(2) 0.0182(3) -0.0013(2)
V3 0.0360(3) 0.0292(3) 0.0269(3) -0.0002(2) 0.0132(2) 0.0000(2)
V4 0.0395(3) 0.0328(3) 0.0272(3) -0.0032(2) 0.0139(3) -0.0034(2)
O23 0.0383(13) 0.0352(13) 0.0279(12) -0.0040(10) 0.0137(10) -0.0019(10)
O24 0.0369(12) 0.0329(12) 0.0302(12) -0.0008(10) 0.0141(10) -0.0028(10)
O1 0.0495(15) 0.0369(13) 0.0389(14) -0.0067(11) 0.0236(12) -0.0058(11)
O2 0.0550(16) 0.0348(13) 0.0429(15) -0.0086(11) 0.0295(13) -0.0070(11)
C1 0.050(2) 0.0347(19) 0.041(2) -0.0045(16) 0.0196(18) -0.0057(16)
C2 0.054(2) 0.038(2) 0.051(2) -0.0144(18) 0.028(2) -0.0114(17)
O3 0.074(2) 0.0457(17) 0.087(2) -0.0219(16) 0.054(2) -0.0165(15)
C3 0.053(2) 0.037(2) 0.045(2) -0.0076(16) 0.0259(19) -0.0078(16)
C4 0.061(3) 0.038(2) 0.048(2) -0.0067(17) 0.023(2) -0.0076(18)
C5 0.060(3) 0.043(2) 0.057(3) 0.003(2) 0.018(2) -0.0076(19)
C6 0.065(3) 0.037(2) 0.063(3) -0.003(2) 0.029(2) 0.0012(19)
C7 0.076(3) 0.042(2) 0.051(3) -0.0100(19) 0.025(2) 0.001(2)
C8 0.064(3) 0.037(2) 0.046(2) -0.0074(17) 0.020(2) -0.0063(18)
C9 0.054(2) 0.040(2) 0.053(3) -0.0119(19) 0.018(2) -0.0072(18)
C10 0.061(3) 0.043(2) 0.049(2) -0.0143(19) 0.018(2) -0.0072(19)
C11 0.082(4) 0.055(3) 0.047(3) -0.014(2) 0.020(3) -0.013(2)
C12 0.076(4) 0.101(5) 0.058(3) -0.013(3) 0.001(3) -0.001(3)
C13 0.059(3) 0.117(5) 0.079(4) -0.010(4) 0.007(3) 0.010(3)
C14 0.058(3) 0.078(4) 0.067(3) -0.013(3) 0.020(3) -0.008(2)
O4 0.0524(16) 0.0339(13) 0.0429(15) -0.0027(11) 0.0234(13) -0.0018(11)
O5 0.0539(15) 0.0312(13) 0.0376(14) 0.0062(10) 0.0265(12) 0.0022(11)
C15 0.0410(19) 0.0341(18) 0.0347(19) 0.0050(14) 0.0169(16) 0.0034(14)
C16 0.059(3) 0.038(2) 0.050(2) 0.0064(18) 0.025(2) 0.0010(17)
O6 0.074(2) 0.0454(17) 0.064(2) 0.0099(15) 0.0331(19) 0.0121(15)
C17 0.056(2) 0.048(2) 0.066(3) 0.007(2) 0.025(2) -0.0033(18)
C18 0.078(3) 0.092(4) 0.111(5) 0.056(3) 0.048(3) 0.012(3)
C19 0.092(4) 0.092(4) 0.135(6) 0.046(4) 0.064(4) 0.000(3)
C20 0.086(3) 0.097(5) 0.229(9) 0.067(5) 0.085(5) 0.004(3)
C21 0.067(3) 0.129(6) 0.291(10) 0.117(6) 0.068(5) 0.004(4)
C22 0.060(3) 0.092(4) 0.187(7) 0.090(4) 0.051(4) 0.018(3)
C23 0.052(2) 0.057(3) 0.047(2) 0.016(2) 0.018(2) 0.0031(19)
C24 0.064(3) 0.056(3) 0.081(4) 0.004(3) 0.017(3) 0.013(2)
C25 0.064(3) 0.083(4) 0.082(4) 0.021(3) 0.005(3) 0.019(3)
C26 0.065(3) 0.090(4) 0.060(3) 0.014(3) 0.002(3) -0.002(3)
C27 0.069(3) 0.083(4) 0.048(3) -0.003(3) 0.021(2) -0.008(3)
C28 0.052(2) 0.066(3) 0.047(2) 0.009(2) 0.020(2) 0.001(2)
O7 0.0387(13) 0.0464(15) 0.0379(14) -0.0076(12) 0.0169(11) -0.0062(11)
O8 0.0329(12) 0.0366(13) 0.0388(14) -0.0035(11) 0.0154(11) -0.0016(10)
C29 0.0356(18) 0.0362(18) 0.0345(18) 0.0070(15) 0.0128(15) -0.0031(14)
C30 0.0361(18) 0.050(2) 0.0335(19) -0.0001(16) 0.0087(15) -0.0052(16)
O9 0.0485(17) 0.0612(19) 0.0397(16) -0.0078(13) 0.0115(13) -0.0146(14)
C31 0.037(2) 0.057(2) 0.046(2) 0.0035(19) 0.0148(18) -0.0084(17)
C32 0.051(3) 0.102(4) 0.059(3) 0.002(3) 0.017(2) -0.027(3)
C33 0.068(3) 0.133(6) 0.066(4) 0.002(4) 0.026(3) -0.052(4)
C34 0.055(3) 0.113(5) 0.065(3) 0.016(3) 0.029(3) -0.017(3)
C35 0.049(2) 0.083(3) 0.053(3) 0.015(2) 0.022(2) -0.002(2)
C36 0.041(2) 0.063(3) 0.046(2) 0.009(2) 0.0187(18) 0.0020(18)
C37 0.0356(19) 0.056(2) 0.036(2) 0.0057(17) 0.0116(16) -0.0017(16)
C38 0.066(3) 0.073(3) 0.042(2) 0.008(2) 0.021(2) 0.004(2)
C39 0.079(4) 0.098(4) 0.045(3) 0.029(3) 0.025(3) 0.018(3)
C40 0.058(3) 0.075(3) 0.058(3) 0.024(3) 0.021(2) 0.014(2)
C41 0.043(2) 0.064(3) 0.053(3) 0.014(2) 0.016(2) 0.0091(19)
C42 0.039(2) 0.065(3) 0.044(2) 0.006(2) 0.0127(18) 0.0000(19)
O10 0.0374(13) 0.0379(13) 0.0338(13) -0.0024(10) 0.0188(11) -0.0004(10)
O11 0.0460(14) 0.0393(14) 0.0312(13) -0.0032(10) 0.0178(11) 0.0001(11)
C43 0.0344(18) 0.046(2) 0.0316(18) 0.0017(15) 0.0161(15) 0.0038(15)
C44 0.043(2) 0.072(2) 0.0395(19) -0.0049(17) 0.0236(17) 0.0015(18)
O12 0.060(2) 0.132(4) 0.079(3) -0.068(3) 0.0375(19) -0.014(2)
C45 0.040(4) 0.068(4) 0.036(3) -0.006(3) 0.021(3) 0.002(4)
C46 0.049(4) 0.077(5) 0.040(3) -0.007(3) 0.022(3) 0.005(4)
C47 0.056(5) 0.097(5) 0.042(4) 0.005(3) 0.020(3) 0.012(4)
C48 0.062(6) 0.090(5) 0.051(4) 0.022(4) 0.032(4) 0.017(5)
C49 0.062(5) 0.074(4) 0.055(4) 0.014(3) 0.033(4) 0.007(4)
C50 0.051(5) 0.069(4) 0.037(4) 0.001(3) 0.021(4) 0.003(4)
C45X 0.046(5) 0.084(4) 0.031(4) 0.006(4) 0.021(3) 0.007(5)
C46X 0.050(4) 0.082(5) 0.038(3) 0.003(3) 0.022(3) 0.007(4)
C47X 0.064(6) 0.097(6) 0.048(4) 0.022(4) 0.034(4) 0.017(5)
C48X 0.080(6) 0.091(5) 0.050(4) 0.026(4) 0.039(4) 0.015(5)
C49X 0.065(5) 0.086(5) 0.055(4) 0.023(4) 0.036(4) 0.007(4)
C50X 0.047(5) 0.077(4) 0.035(4) 0.012(3) 0.024(4) 0.005(4)
C51 0.042(2) 0.056(2) 0.045(2) -0.0015(18) 0.0247(18) 0.0044(17)
C52 0.047(3) 0.137(5) 0.056(3) 0.035(3) 0.029(2) 0.008(3)
C53 0.045(3) 0.141(6) 0.070(4) 0.026(4) 0.031(3) 0.003(3)
C54 0.045(2) 0.079(3) 0.054(3) 0.003(2) 0.019(2) 0.003(2)
C55 0.055(3) 0.062(3) 0.047(2) 0.004(2) 0.021(2) 0.012(2)
C56 0.040(2) 0.054(2) 0.044(2) 0.0030(18) 0.0216(18) 0.0044(17)
O13 0.0479(15) 0.0365(13) 0.0382(14) -0.0038(11) 0.0225(12) -0.0012(11)
O14 0.0443(14) 0.0361(13) 0.0396(14) 0.0004(11) 0.0214(12) 0.0007(10)
C57 0.0435(19) 0.0367(19) 0.0309(18) -0.0050(14) 0.0173(16) -0.0010(15)
C58 0.044(2) 0.0332(18) 0.049(2) -0.0042(16) 0.0244(18) 0.0003(15)
O15 0.0581(18) 0.0487(17) 0.095(3) -0.0163(17) 0.0501(19) -0.0089(14)
C59 0.0391(19) 0.043(2) 0.045(2) -0.0062(17) 0.0154(17) 0.0088(16)
C60 0.056(3) 0.056(3) 0.071(3) -0.007(2) 0.008(3) -0.003(2)
C61 0.063(3) 0.079(4) 0.051(3) -0.003(3) -0.005(2) -0.002(3)
C62 0.061(3) 0.093(4) 0.048(3) 0.006(3) 0.007(2) 0.002(3)
C63 0.076(3) 0.077(3) 0.047(3) 0.005(2) 0.020(3) -0.015(3)
C64 0.063(3) 0.063(3) 0.040(2) -0.005(2) 0.014(2) -0.014(2)
C65 0.060(2) 0.039(2) 0.046(2) -0.0041(17) 0.031(2) 0.0014(17)
C66 0.067(3) 0.077(3) 0.089(4) -0.040(3) 0.050(3) -0.014(3)
C67 0.086(4) 0.101(5) 0.116(5) -0.067(4) 0.068(4) -0.020(3)
C68 0.102(5) 0.078(4) 0.080(4) -0.042(3) 0.057(4) -0.016(3)
C69 0.068(3) 0.055(3) 0.055(3) -0.015(2) 0.030(2) -0.005(2)
C70 0.060(2) 0.042(2) 0.043(2) -0.0078(17) 0.028(2) 0.0018(18)
O16 0.0446(14) 0.0465(15) 0.0307(13) -0.0055(11) 0.0153(11) -0.0055(11)
O17 0.0474(15) 0.0428(14) 0.0270(12) -0.0061(10) 0.0157(11) -0.0062(11)
C71 0.0407(19) 0.044(2) 0.0305(18) -0.0060(15) 0.0147(16) -0.0025(15)
C72 0.057(2) 0.054(2) 0.0280(19) -0.0103(17) 0.0155(18) -0.0137(19)
O18 0.0577(18) 0.078(2) 0.0340(15) -0.0102(14) 0.0151(14) -0.0235(16)
C73 0.068(3) 0.060(3) 0.039(2) -0.0152(19) 0.031(2) -0.016(2)
C74 0.079(3) 0.082(4) 0.047(3) -0.021(2) 0.037(3) -0.006(3)
C75 0.089(4) 0.109(5) 0.082(4) -0.028(4) 0.057(4) -0.003(3)
C76 0.119(6) 0.100(5) 0.104(5) -0.047(4) 0.082(5) -0.019(4)
C77 0.110(5) 0.093(4) 0.077(4) -0.053(3) 0.065(4) -0.040(4)
C78 0.084(4) 0.085(4) 0.055(3) -0.030(3) 0.042(3) -0.036(3)
C79 0.075(3) 0.067(3) 0.026(2) -0.0045(19) 0.012(2) -0.014(2)
C80 0.074(4) 0.081(4) 0.050(3) 0.008(3) 0.003(3) 0.001(3)
C81 0.110(6) 0.098(5) 0.075(5) 0.011(4) 0.000(4) -0.001(4)
C82 0.133(7) 0.080(5) 0.072(4) 0.024(4) -0.001(4) -0.014(5)
C83 0.127(6) 0.090(5) 0.071(4) 0.010(4) 0.029(4) -0.041(4)
C84 0.088(4) 0.075(4) 0.051(3) 0.010(3) 0.025(3) -0.023(3)
O19 0.0434(14) 0.0433(14) 0.0284(12) -0.0033(10) 0.0153(11) -0.0005(11)
C85 0.057(3) 0.187(6) 0.040(2) 0.007(3) 0.014(2) 0.024(3)
C86 0.062(5) 0.180(7) 0.102(6) 0.039(5) 0.042(4) 0.036(5)
C87 0.131(7) 0.182(8) 0.124(6) 0.044(6) 0.021(5) 0.013(6)
C86X 0.032(5) 0.155(10) 0.037(6) -0.010(6) 0.023(4) 0.007(6)
O20 0.0384(13) 0.0360(13) 0.0299(12) -0.0021(10) 0.0140(10) -0.0027(10)
C88 0.047(2) 0.054(2) 0.041(2) 0.0100(18) 0.0188(18) 0.0061(18)
C89 0.057(3) 0.062(3) 0.040(2) -0.001(2) 0.015(2) 0.002(2)
C90 0.064(3) 0.098(4) 0.043(3) 0.008(3) 0.012(2) 0.012(3)
O21 0.0344(12) 0.0345(12) 0.0299(12) 0.0029(10) 0.0125(10) -0.0002(9)
C91 0.052(2) 0.046(2) 0.048(3) 0.0109(19) -0.001(2) 0.0001(19)
C92 0.087(4) 0.076(4) 0.075(4) 0.022(3) 0.036(3) 0.013(3)
C93 0.101(5) 0.093(5) 0.100(5) 0.024(4) 0.057(4) -0.011(4)
O22 0.0360(12) 0.0306(12) 0.0288(12) 0.0000(9) 0.0122(10) -0.0002(9)
C94 0.0401(19) 0.0349(18) 0.040(2) -0.0015(15) 0.0123(16) 0.0019(15)
C95 0.057(2) 0.047(2) 0.042(2) 0.0088(18) 0.0160(19) 0.0089(18)
C96 0.085(4) 0.071(3) 0.041(2) 0.008(2) 0.031(2) 0.022(3)
K1 0.127(12) 0.146(14) 0.123(12) -0.058(10) 0.070(10) -0.026(9)
N1 0.050(5) 0.116(8) 0.072(4) -0.018(5) 0.029(4) -0.029(5)
C97 0.054(5) 0.094(8) 0.073(5) -0.022(6) 0.026(5) -0.021(5)
C98 0.068(6) 0.093(8) 0.072(5) -0.012(6) 0.027(5) 0.000(6)
N1X 0.093(6) 0.084(7) 0.083(7) -0.017(5) 0.054(6) -0.001(5)
C97X 0.064(5) 0.060(6) 0.053(5) -0.011(4) 0.018(4) 0.004(4)
C98X 0.093(8) 0.084(8) 0.106(10) -0.044(7) 0.063(7) -0.014(6)
N2 0.042(4) 0.039(4) 0.134(8) -0.035(4) 0.052(5) -0.007(3)
C99 0.131(13) 0.143(12) 0.100(10) -0.029(7) 0.043(9) -0.029(10)
C100 0.37(3) 0.27(3) 0.24(3) 0.14(2) 0.03(3) -0.10(2)

loop_
_atom_type_symbol
_atom_type_description
_atom_type_scat_dispersion_real
_atom_type_scat_dispersion_imag
_atom_type_scat_source
C C 0.0032 0.0016 'International Tables Vol C Tables 4.2.6.8 and 6.1.1.4'
H H 0.0000 0.0000 'International Tables Vol C Tables 4.2.6.8 and 6.1.1.4'
N N 0.0063 0.0033 'International Tables Vol C Tables 4.2.6.8 and 6.1.1.4'
O O 0.0108 0.0059 'International Tables Vol C Tables 4.2.6.8 and 6.1.1.4'
K K 0.1960 0.2422 'International Tables Vol C Tables 4.2.6.8 and 6.1.1.4'
V V 0.2969 0.5137 'International Tables Vol C Tables 4.2.6.8 and 6.1.1.4'

loop_
_geom_angle_atom_site_label_1
_geom_angle_atom_site_label_2
_geom_angle_atom_site_label_3
_geom_angle
_geom_angle_site_symmetry_1
_geom_angle_site_symmetry_3
_geom_angle_publ_flag
O20 V1 O19 78.21(10) . . ?
O20 V1 O23 98.45(10) . . ?
O19 V1 O23 95.27(10) . . ?
O20 V1 O1 90.59(11) . . ?
O19 V1 O1 92.65(11) . . ?
O23 V1 O1 169.03(10) . . ?
O20 V1 O14 170.68(10) . 3_666 ?
O19 V1 O14 93.97(11) . 3_666 ?
O23 V1 O14 87.23(10) . 3_666 ?
O1 V1 O14 84.66(11) . 3_666 ?
O20 V1 O17 94.49(11) . 3_666 ?
O19 V1 O17 172.49(11) . 3_666 ?
O23 V1 O17 87.52(10) . 3_666 ?
O1 V1 O17 85.57(10) . 3_666 ?
O14 V1 O17 93.12(11) 3_666 3_666 ?
O24 V2 O19 94.94(11) . . ?
O24 V2 O20 100.57(10) . . ?
O19 V2 O20 77.97(10) . . ?
O24 V2 O7 88.06(10) . . ?
O19 V2 O7 172.35(11) . . ?
O20 V2 O7 94.57(11) . . ?
O24 V2 O4 88.43(10) . . ?
O19 V2 O4 95.60(11) . . ?
O20 V2 O4 169.28(11) . . ?
O7 V2 O4 91.51(11) . . ?
O24 V2 O2 169.62(10) . . ?
O19 V2 O2 91.98(11) . . ?
O20 V2 O2 88.41(10) . . ?
O7 V2 O2 86.04(11) . . ?
O4 V2 O2 83.21(11) . . ?
O24 V3 O22 101.11(11) . . ?
O24 V3 O21 99.82(11) . . ?
O22 V3 O21 78.34(10) . . ?
O24 V3 O8 91.55(11) . . ?
O22 V3 O8 94.09(10) . . ?
O21 V3 O8 167.34(10) . . ?
O24 V3 O5 92.25(11) . . ?
O22 V3 O5 165.07(10) . . ?
O21 V3 O5 92.95(10) . . ?
O8 V3 O5 92.15(11) . . ?
O24 V3 O10 170.39(11) . . ?
O22 V3 O10 86.23(10) . . ?
O21 V3 O10 87.66(10) . . ?
O8 V3 O10 81.67(10) . . ?
O5 V3 O10 81.27(10) . . ?
O23 V4 O21 104.79(11) 3_666 . ?
O23 V4 O22 103.43(11) 3_666 . ?
O21 V4 O22 79.35(10) . . ?
O23 V4 O16 92.88(11) 3_666 . ?
O21 V4 O16 92.15(11) . . ?
O22 V4 O16 163.04(11) . . ?
O23 V4 O13 93.05(11) 3_666 . ?
O21 V4 O13 161.98(10) . . ?
O22 V4 O13 94.23(11) . . ?
O16 V4 O13 89.45(11) . . ?
O23 V4 O11 168.00(11) 3_666 . ?
O21 V4 O11 84.92(10) . . ?
O22 V4 O11 85.09(10) . . ?
O16 V4 O11 79.52(10) . . ?
O13 V4 O11 77.73(10) . . ?
V4 O23 V1 132.49(13) 3_666 . ?
V4 O23 K1 114.33(11) 3_666 . ?
V1 O23 K1 113.17(9) . . ?
V3 O24 V2 132.14(13) . . ?
V3 O24 K1 115.14(10) . . ?
V2 O24 K1 112.71(10) . . ?
C1 O1 V1 127.3(2) . . ?
C1 O2 V2 128.2(2) . . ?
O1 C1 O2 125.2(3) . . ?
O1 C1 C2 117.6(3) . . ?
O2 C1 C2 117.1(3) . . ?
O3 C2 C3 108.2(3) . . ?
O3 C2 C9 108.9(4) . . ?
C3 C2 C9 113.2(3) . . ?
O3 C2 C1 109.8(3) . . ?
C3 C2 C1 112.0(3) . . ?
C9 C2 C1 104.6(3) . . ?
C2 O3 H3 109.5 . . ?
C4 C3 C8 118.7(4) . . ?
C4 C3 C2 121.8(4) . . ?
C8 C3 C2 119.2(4) . . ?
C3 C4 C5 120.8(4) . . ?
C3 C4 H4 119.6 . . ?
C5 C4 H4 119.6 . . ?
C6 C5 C4 120.0(5) . . ?
C6 C5 H5 120.0 . . ?
C4 C5 H5 120.0 . . ?
C7 C6 C5 119.4(4) . . ?
C7 C6 H6A 120.3 . . ?
C5 C6 H6A 120.3 . . ?
C6 C7 C8 120.9(4) . . ?
C6 C7 H7 119.5 . . ?
C8 C7 H7 119.5 . . ?
C7 C8 C3 120.2(4) . . ?
C7 C8 H8 119.9 . . ?
C3 C8 H8 119.9 . . ?
C14 C9 C10 118.0(5) . . ?
C14 C9 C2 121.9(4) . . ?
C10 C9 C2 120.1(4) . . ?
C9 C10 C11 120.5(5) . . ?
C9 C10 H10 119.7 . . ?
C11 C10 H10 119.7 . . ?
C12 C11 C10 120.9(5) . . ?
C12 C11 H11 119.6 . . ?
C10 C11 H11 119.6 . . ?
C11 C12 C13 119.1(6) . . ?
C11 C12 H12A 120.5 . . ?
C13 C12 H12A 120.5 . . ?
C12 C13 C14 121.3(6) . . ?
C12 C13 H13 119.3 . . ?
C14 C13 H13 119.3 . . ?
C9 C14 C13 120.2(6) . . ?
C9 C14 H14 119.9 . . ?
C13 C14 H14 119.9 . . ?
C15 O4 V2 134.9(2) . . ?
C15 O5 V3 131.1(2) . . ?
O5 C15 O4 126.6(3) . . ?
O5 C15 C16 119.1(3) . . ?
O4 C15 C16 114.2(3) . . ?
O6 C16 C17 108.6(3) . . ?
O6 C16 C23 107.9(4) . . ?
C17 C16 C23 110.1(4) . . ?
O6 C16 C15 108.3(3) . . ?
C17 C16 C15 111.2(3) . . ?
C23 C16 C15 110.8(3) . . ?
C16 O6 H6 109.5 . . ?
C18 C17 C22 120.0 . . ?
C18 C17 C16 116.6(3) . . ?
C22 C17 C16 123.3(3) . . ?
C17 C18 C19 120.0 . . ?
C17 C18 H18A 120.0 . . ?
C19 C18 H18A 120.0 . . ?
C20 C19 C18 120.0 . . ?
C20 C19 H19 120.0 . . ?
C18 C19 H19 120.0 . . ?
C21 C20 C19 120.0 . . ?
C21 C20 H20 120.0 . . ?
C19 C20 H20 120.0 . . ?
C20 C21 C22 120.0 . . ?
C20 C21 H21 120.0 . . ?
C22 C21 H21 120.0 . . ?
C21 C22 C17 120.0 . . ?
C21 C22 H22 120.0 . . ?
C17 C22 H22 120.0 . . ?
C28 C23 C24 118.2(5) . . ?
C28 C23 C16 120.1(4) . . ?
C24 C23 C16 121.7(5) . . ?
C25 C24 C23 120.6(6) . . ?
C25 C24 H24 119.7 . . ?
C23 C24 H24 119.7 . . ?
C26 C25 C24 121.1(5) . . ?
C26 C25 H25 119.4 . . ?
C24 C25 H25 119.4 . . ?
C25 C26 C27 119.3(5) . . ?
C25 C26 H26 120.4 . . ?
C27 C26 H26 120.4 . . ?
C26 C27 C28 119.6(5) . . ?
C26 C27 H27 120.2 . . ?
C28 C27 H27 120.2 . . ?
C23 C28 C27 121.3(5) . . ?
C23 C28 H28 119.4 . . ?
C27 C28 H28 119.4 . . ?
C29 O7 V2 135.4(2) . . ?
C29 O8 V3 131.0(2) . . ?
O7 C29 O8 126.2(3) . . ?
O7 C29 C30 115.4(3) . . ?
O8 C29 C30 118.4(3) . . ?
O9 C30 C37 107.0(3) . . ?
O9 C30 C31 110.4(3) . . ?
C37 C30 C31 111.2(3) . . ?
O9 C30 C29 108.5(3) . . ?
C37 C30 C29 107.7(3) . . ?
C31 C30 C29 111.7(3) . . ?
C30 O9 H9 109.5 . . ?
C36 C31 C32 118.4(4) . . ?
C36 C31 C30 123.9(4) . . ?
C32 C31 C30 117.5(4) . . ?
C33 C32 C31 120.2(5) . . ?
C33 C32 H32 119.9 . . ?
C31 C32 H32 119.9 . . ?
C34 C33 C32 120.7(5) . . ?
C34 C33 H33 119.6 . . ?
C32 C33 H33 119.6 . . ?
C35 C34 C33 119.9(5) . . ?
C35 C34 H34 120.1 . . ?
C33 C34 H34 120.1 . . ?
C34 C35 C36 120.6(5) . . ?
C34 C35 H35 119.7 . . ?
C36 C35 H35 119.7 . . ?
C31 C36 C35 120.2(4) . . ?
C31 C36 H36 119.9 . . ?
C35 C36 H36 119.9 . . ?
C38 C37 C42 117.8(4) . . ?
C38 C37 C30 120.1(4) . . ?
C42 C37 C30 122.1(4) . . ?
C39 C38 C37 120.5(5) . . ?
C39 C38 H38 119.8 . . ?
C37 C38 H38 119.8 . . ?
C40 C39 C38 121.3(5) . . ?
C40 C39 H39 119.3 . . ?
C38 C39 H39 119.3 . . ?
C39 C40 C41 119.1(5) . . ?
C39 C40 H40 120.4 . . ?
C41 C40 H40 120.4 . . ?
C40 C41 C42 119.6(5) . . ?
C40 C41 H41 120.2 . . ?
C42 C41 H41 120.2 . . ?
C41 C42 C37 121.6(4) . . ?
C41 C42 H42 119.2 . . ?
C37 C42 H42 119.2 . . ?
C43 O10 V3 126.2(2) . . ?
C43 O11 V4 128.0(2) . . ?
O10 C43 O11 126.6(3) . . ?
O10 C43 C44 118.4(3) . . ?
O11 C43 C44 115.0(3) . . ?
O12 C44 C45 97.7(5) . . ?
O12 C44 C51 108.5(4) . . ?
C45 C44 C51 119.5(6) . . ?
O12 C44 C43 108.9(4) . . ?
C45 C44 C43 109.9(6) . . ?
C51 C44 C43 111.1(3) . . ?
O12 C44 C45X 117.5(5) . . ?
C51 C44 C45X 106.6(6) . . ?
C43 C44 C45X 104.1(6) . . ?
C44 O12 H12 109.5 . . ?
C50 C45 C46 120.9(9) . . ?
C50 C45 C44 114.9(7) . . ?
C46 C45 C44 124.2(8) . . ?
C45 C46 C47 118.5(9) . . ?
C45 C46 H46 120.8 . . ?
C47 C46 H46 120.8 . . ?
C48 C47 C46 121.5(10) . . ?
C48 C47 H47 119.3 . . ?
C46 C47 H47 119.3 . . ?
C47 C48 C49 119.6(11) . . ?
C47 C48 H48 120.2 . . ?
C49 C48 H48 120.2 . . ?
C48 C49 C50 118.8(10) . . ?
C48 C49 H49 120.6 . . ?
C50 C49 H49 120.6 . . ?
C45 C50 C49 120.7(9) . . ?
C45 C50 H50 119.7 . . ?
C49 C50 H50 119.7 . . ?
C46X C45X C50X 113.5(9) . . ?
C46X C45X C44 120.9(9) . . ?
C50X C45X C44 125.7(7) . . ?
C45X C46X C47X 124.0(11) . . ?
C45X C46X H46X 118.0 . . ?
C47X C46X H46X 118.0 . . ?
C48X C47X C46X 119.8(12) . . ?
C48X C47X H47X 120.1 . . ?
C46X C47X H47X 120.1 . . ?
C47X C48X C49X 118.6(11) . . ?
C47X C48X H48X 120.7 . . ?
C49X C48X H48X 120.7 . . ?
C50X C49X C48X 119.9(11) . . ?
C50X C49X H49X 120.1 . . ?
C48X C49X H49X 120.1 . . ?
C49X C50X C45X 124.1(10) . . ?
C49X C50X H50X 118.0 . . ?
C45X C50X H50X 118.0 . . ?
C56 C51 C52 117.4(4) . . ?
C56 C51 C44 122.5(4) . . ?
C52 C51 C44 119.7(4) . . ?
C53 C52 C51 120.8(5) . . ?
C53 C52 H52 119.6 . . ?
C51 C52 H52 119.6 . . ?
C54 C53 C52 121.0(5) . . ?
C54 C53 H53 119.5 . . ?
C52 C53 H53 119.5 . . ?
C53 C54 C55 118.3(4) . . ?
C53 C54 H54 120.9 . . ?
C55 C54 H54 120.9 . . ?
C54 C55 C56 120.8(4) . . ?
C54 C55 H55 119.6 . . ?
C56 C55 H55 119.6 . . ?
C51 C56 C55 121.8(4) . . ?
C51 C56 H56 119.1 . . ?
C55 C56 H56 119.1 . . ?
C57 O13 V4 132.6(2) . . ?
C57 O14 V1 131.8(2) . 3_666 ?
O13 C57 O14 126.0(3) . . ?
O13 C57 C58 115.3(3) . . ?
O14 C57 C58 118.7(3) . . ?
O15 C58 C59 107.1(3) . . ?
O15 C58 C65 110.4(3) . . ?
C59 C58 C65 112.4(3) . . ?
O15 C58 C57 108.4(3) . . ?
C59 C58 C57 109.0(3) . . ?
C65 C58 C57 109.5(3) . . ?
C58 O15 H15 109.5 . . ?
C64 C59 C60 118.1(4) . . ?
C64 C59 C58 122.7(4) . . ?
C60 C59 C58 119.2(4) . . ?
C61 C60 C59 120.3(5) . . ?
C61 C60 H60 119.8 . . ?
C59 C60 H60 119.8 . . ?
C62 C61 C60 120.5(5) . . ?
C62 C61 H61 119.7 . . ?
C60 C61 H61 119.7 . . ?
C61 C62 C63 119.5(5) . . ?
C61 C62 H62 120.3 . . ?
C63 C62 H62 120.3 . . ?
C64 C63 C62 120.2(5) . . ?
C64 C63 H63 119.9 . . ?
C62 C63 H63 119.9 . . ?
C59 C64 C63 121.4(4) . . ?
C59 C64 H64 119.3 . . ?
C63 C64 H64 119.3 . . ?
C70 C65 C66 118.3(4) . . ?
C70 C65 C58 124.1(3) . . ?
C66 C65 C58 117.5(4) . . ?
C67 C66 C65 119.7(5) . . ?
C67 C66 H66 120.2 . . ?
C65 C66 H66 120.2 . . ?
C68 C67 C66 121.2(5) . . ?
C68 C67 H67 119.4 . . ?
C66 C67 H67 119.4 . . ?
C67 C68 C69 119.5(5) . . ?
C67 C68 H68 120.2 . . ?
C69 C68 H68 120.2 . . ?
C68 C69 C70 119.6(5) . . ?
C68 C69 H69 120.2 . . ?
C70 C69 H69 120.2 . . ?
C69 C70 C65 121.6(4) . . ?
C69 C70 H70 119.2 . . ?
C65 C70 H70 119.2 . . ?
C71 O16 V4 130.2(2) . . ?
C71 O17 V1 134.8(2) . 3_666 ?
O16 C71 O17 126.3(3) . . ?
O16 C71 C72 117.2(3) . . ?
O17 C71 C72 116.5(3) . . ?
O18 C72 C79 106.6(4) . . ?
O18 C72 C71 108.6(3) . . ?
C79 C72 C71 111.1(3) . . ?
O18 C72 C73 109.6(3) . . ?
C79 C72 C73 112.6(4) . . ?
C71 C72 C73 108.3(4) . . ?
C72 O18 H18 109.5 . . ?
C78 C73 C74 118.5(5) . . ?
C78 C73 C72 118.9(5) . . ?
C74 C73 C72 122.5(4) . . ?
C73 C74 C75 120.6(5) . . ?
C73 C74 H74 119.7 . . ?
C75 C74 H74 119.7 . . ?
C76 C75 C74 119.1(6) . . ?
C76 C75 H75 120.4 . . ?
C74 C75 H75 120.4 . . ?
C77 C76 C75 120.5(6) . . ?
C77 C76 H76 119.8 . . ?
C75 C76 H76 119.8 . . ?
C76 C77 C78 121.5(5) . . ?
C76 C77 H77 119.2 . . ?
C78 C77 H77 119.2 . . ?
C73 C78 C77 119.8(6) . . ?
C73 C78 H78 120.1 . . ?
C77 C78 H78 120.1 . . ?
C84 C79 C80 118.7(5) . . ?
C84 C79 C72 121.6(5) . . ?
C80 C79 C72 119.7(5) . . ?
C81 C80 C79 119.4(6) . . ?
C81 C80 H80 120.3 . . ?
C79 C80 H80 120.3 . . ?
C82 C81 C80 121.6(8) . . ?
C82 C81 H81 119.2 . . ?
C80 C81 H81 119.2 . . ?
C81 C82 C83 119.6(7) . . ?
C81 C82 H82 120.2 . . ?
C83 C82 H82 120.2 . . ?
C84 C83 C82 120.2(7) . . ?
C84 C83 H83 119.9 . . ?
C82 C83 H83 119.9 . . ?
C79 C84 C83 120.5(6) . . ?
C79 C84 H84 119.8 . . ?
C83 C84 H84 119.8 . . ?
C85 O19 V2 128.9(3) . . ?
C85 O19 V1 129.4(3) . . ?
V2 O19 V1 99.66(12) . . ?
O19 C85 C86X 136.6(9) . . ?
O19 C85 C86 103.1(6) . . ?
O19 C85 H85A 111.1 . . ?
C86 C85 H85A 111.1 . . ?
O19 C85 H85B 111.1 . . ?
C86 C85 H85B 111.1 . . ?
H85A C85 H85B 109.1 . . ?
O19 C85 H85C 103.0 . . ?
C86X C85 H85C 103.0 . . ?
O19 C85 H85D 103.0 . . ?
C86X C85 H85D 103.0 . . ?
H85C C85 H85D 105.1 . . ?
C87 C86 C85 119.0(8) . . ?
C87 C86 H86A 107.6 . . ?
C85 C86 H86A 107.6 . . ?
C87 C86 H86B 107.6 . . ?
C85 C86 H86B 107.6 . . ?
H86A C86 H86B 107.0 . . ?
C86 C87 H87A 109.5 . . ?
C86 C87 H87B 109.5 . . ?
H87A C87 H87B 109.5 . . ?
C86 C87 H87C 109.5 . . ?
H87A C87 H87C 109.5 . . ?
H87B C87 H87C 109.5 . . ?
C86X C87 H87D 109.5 . . ?
C86X C87 H87E 109.5 . . ?
H87D C87 H87E 109.5 . . ?
C86X C87 H87F 109.5 . . ?
H87D C87 H87F 109.5 . . ?
H87E C87 H87F 109.5 . . ?
C85 C86X C87 130.5(9) . . ?
C85 C86X H86C 104.6 . . ?
C87 C86X H86C 104.6 . . ?
C85 C86X H86D 104.6 . . ?
C87 C86X H86D 104.6 . . ?
H86C C86X H86D 105.7 . . ?
C88 O20 V1 130.1(2) . . ?
C88 O20 V2 130.1(2) . . ?
V1 O20 V2 98.38(11) . . ?
O20 C88 C89 114.2(4) . . ?
O20 C88 H88A 108.7 . . ?
C89 C88 H88A 108.7 . . ?
O20 C88 H88B 108.7 . . ?
C89 C88 H88B 108.7 . . ?
H88A C88 H88B 107.6 . . ?
C88 C89 C90 111.2(4) . . ?
C88 C89 H89A 109.4 . . ?
C90 C89 H89A 109.4 . . ?
C88 C89 H89B 109.4 . . ?
C90 C89 H89B 109.4 . . ?
H89A C89 H89B 108.0 . . ?
C89 C90 H90A 109.5 . . ?
C89 C90 H90B 109.5 . . ?
H90A C90 H90B 109.5 . . ?
C89 C90 H90C 109.5 . . ?
H90A C90 H90C 109.5 . . ?
H90B C90 H90C 109.5 . . ?
C91 O21 V4 125.8(2) . . ?
C91 O21 V3 125.8(2) . . ?
V4 O21 V3 100.89(11) . . ?
C92 C91 O21 115.0(4) . . ?
C92 C91 H91A 108.5 . . ?
O21 C91 H91A 108.5 . . ?
C92 C91 H91B 108.5 . . ?
O21 C91 H91B 108.5 . . ?
H91A C91 H91B 107.5 . . ?
C91 C92 C93 109.8(5) . . ?
C91 C92 H92A 109.7 . . ?
C93 C92 H92A 109.7 . . ?
C91 C92 H92B 109.7 . . ?
C93 C92 H92B 109.7 . . ?
H92A C92 H92B 108.2 . . ?
C92 C93 H93A 109.5 . . ?
C92 C93 H93B 109.5 . . ?
H93A C93 H93B 109.5 . . ?
C92 C93 H93C 109.5 . . ?
H93A C93 H93C 109.5 . . ?
H93B C93 H93C 109.5 . . ?
C94 O22 V4 124.7(2) . . ?
C94 O22 V3 126.4(2) . . ?
V4 O22 V3 100.28(11) . . ?
O22 C94 C95 111.3(3) . . ?
O22 C94 H94A 109.4 . . ?
C95 C94 H94A 109.4 . . ?
O22 C94 H94B 109.4 . . ?
C95 C94 H94B 109.4 . . ?
H94A C94 H94B 108.0 . . ?
C94 C95 C96 112.0(4) . . ?
C94 C95 H95A 109.2 . . ?
C96 C95 H95A 109.2 . . ?
C94 C95 H95B 109.2 . . ?
C96 C95 H95B 109.2 . . ?
H95A C95 H95B 107.9 . . ?
C95 C96 H96A 109.5 . . ?
C95 C96 H96B 109.5 . . ?
H96A C96 H96B 109.5 . . ?
C95 C96 H96C 109.5 . . ?
H96A C96 H96C 109.5 . . ?
H96B C96 H96C 109.5 . . ?
O23 K1 O23 180.0 . 3_666 ?
O23 K1 O24 88.07(6) . 3_666 ?
O23 K1 O24 91.93(6) 3_666 3_666 ?
O23 K1 O24 91.92(6) . . ?
O23 K1 O24 88.07(6) 3_666 . ?
O24 K1 O24 180.0 3_666 . ?
N1 C97 C98 175.9(14) . . ?
C97 C98 H98A 109.5 . . ?
C97 C98 H98B 109.5 . . ?
H98A C98 H98B 109.5 . . ?
C97 C98 H98C 109.5 . . ?
H98A C98 H98C 109.5 . . ?
H98B C98 H98C 109.5 . . ?
N1X C97X C98X 175.7(13) . . ?
C97X C98X H98D 109.5 . . ?
C97X C98X H98E 109.5 . . ?
H98D C98X H98E 109.5 . . ?
C97X C98X H98F 109.5 . . ?
H98D C98X H98F 109.5 . . ?
H98E C98X H98F 109.5 . . ?
N2 C99 C100 140.1(19) . . ?
C99 C100 H10A 109.5 . . ?
C99 C100 H10B 109.5 . . ?
H10A C100 H10B 109.5 . . ?
C99 C100 H10C 109.5 . . ?
H10A C100 H10C 109.5 . . ?
H10B C100 H10C 109.5 . . ?

loop_
_geom_bond_atom_site_label_1
_geom_bond_atom_site_label_2
_geom_bond_distance
_geom_bond_site_symmetry_2
_geom_bond_publ_flag
V1 O20 1.951(2) . ?
V1 O19 1.963(3) . ?
V1 O23 1.983(2) . ?
V1 O1 2.013(3) . ?
V1 O14 2.031(3) 3_666 ?
V1 O17 2.042(3) 3_666 ?
V1 V2 2.9804(9) . ?
V1 V4 3.3540(9) 3_666 ?
V2 O24 1.936(2) . ?
V2 O19 1.937(3) . ?
V2 O20 1.986(2) . ?
V2 O7 2.000(3) . ?
V2 O4 2.017(3) . ?
V2 O2 2.044(3) . ?
V2 V3 3.3715(9) . ?
V3 O24 1.751(2) . ?
V3 O22 1.964(2) . ?
V3 O21 1.964(2) . ?
V3 O8 2.025(3) . ?
V3 O5 2.043(2) . ?
V3 O10 2.092(2) . ?
V3 V4 3.0058(9) . ?
V4 O23 1.679(2) 3_666 ?
V4 O21 1.934(2) . ?
V4 O22 1.952(2) . ?
V4 O16 2.018(3) . ?
V4 O13 2.022(3) . ?
V4 O11 2.126(3) . ?
O23 K1 3.029(2) . ?
O24 K1 3.077(2) . ?
O1 C1 1.262(4) . ?
O2 C1 1.262(5) . ?
C1 C2 1.545(5) . ?
C2 O3 1.414(5) . ?
C2 C3 1.518(6) . ?
C2 C9 1.532(6) . ?
O3 H3 0.8400 . ?
C3 C4 1.379(6) . ?
C3 C8 1.390(5) . ?
C4 C5 1.391(6) . ?
C4 H4 0.9500 . ?
C5 C6 1.382(6) . ?
C5 H5 0.9500 . ?
C6 C7 1.369(7) . ?
C6 H6A 0.9500 . ?
C7 C8 1.385(6) . ?
C7 H7 0.9500 . ?
C8 H8 0.9500 . ?
C9 C14 1.387(7) . ?
C9 C10 1.393(6) . ?
C10 C11 1.394(7) . ?
C10 H10 0.9500 . ?
C11 C12 1.359(8) . ?
C11 H11 0.9500 . ?
C12 C13 1.371(10) . ?
C12 H12A 0.9500 . ?
C13 C14 1.389(9) . ?
C13 H13 0.9500 . ?
C14 H14 0.9500 . ?
O4 C15 1.252(4) . ?
O5 C15 1.245(4) . ?
C15 C16 1.555(5) . ?
C16 O6 1.421(5) . ?
C16 C17 1.514(5) . ?
C16 C23 1.518(6) . ?
O6 H6 0.8400 . ?
C17 C18 1.3900 . ?
C17 C22 1.3900 . ?
C18 C19 1.3900 . ?
C18 H18A 0.9500 . ?
C19 C20 1.3900 . ?
C19 H19 0.9500 . ?
C20 C21 1.3900 . ?
C20 H20 0.9500 . ?
C21 C22 1.3900 . ?
C21 H21 0.9500 . ?
C22 H22 0.9500 . ?
C23 C28 1.394(7) . ?
C23 C24 1.395(7) . ?
C24 C25 1.388(8) . ?
C24 H24 0.9500 . ?
C25 C26 1.381(9) . ?
C25 H25 0.9500 . ?
C26 C27 1.393(8) . ?
C26 H26 0.9500 . ?
C27 C28 1.400(7) . ?
C27 H27 0.9500 . ?
C28 H28 0.9500 . ?
O7 C29 1.256(4) . ?
O8 C29 1.259(4) . ?
C29 C30 1.560(5) . ?
C30 O9 1.410(5) . ?
C30 C37 1.521(6) . ?
C30 C31 1.540(5) . ?
O9 H9 0.8400 . ?
C31 C36 1.387(6) . ?
C31 C32 1.397(6) . ?
C32 C33 1.387(7) . ?
C32 H32 0.9500 . ?
C33 C34 1.379(9) . ?
C33 H33 0.9500 . ?
C34 C35 1.351(8) . ?
C34 H34 0.9500 . ?
C35 C36 1.409(6) . ?
C35 H35 0.9500 . ?
C36 H36 0.9500 . ?
C37 C38 1.390(6) . ?
C37 C42 1.391(6) . ?
C38 C39 1.387(7) . ?
C38 H38 0.9500 . ?
C39 C40 1.372(8) . ?
C39 H39 0.9500 . ?
C40 C41 1.387(7) . ?
C40 H40 0.9500 . ?
C41 C42 1.390(6) . ?
C41 H41 0.9500 . ?
C42 H42 0.9500 . ?
O10 C43 1.253(4) . ?
O11 C43 1.257(4) . ?
C43 C44 1.549(5) . ?
C44 O12 1.398(6) . ?
C44 C45 1.462(9) . ?
C44 C51 1.529(6) . ?
C44 C45X 1.619(11) . ?
O12 H12 0.8400 . ?
C45 C50 1.357(11) . ?
C45 C46 1.361(10) . ?
C46 C47 1.399(11) . ?
C46 H46 0.9500 . ?
C47 C48 1.362(13) . ?
C47 H47 0.9500 . ?
C48 C49 1.376(12) . ?
C48 H48 0.9500 . ?
C49 C50 1.404(11) . ?
C49 H49 0.9500 . ?
C50 H50 0.9500 . ?
C45X C46X 1.383(10) . ?
C45X C50X 1.400(12) . ?
C46X C47X 1.402(13) . ?
C46X H46X 0.9500 . ?
C47X C48X 1.367(13) . ?
C47X H47X 0.9500 . ?
C48X C49X 1.385(12) . ?
C48X H48X 0.9500 . ?
C49X C50X 1.384(11) . ?
C49X H49X 0.9500 . ?
C50X H50X 0.9500 . ?
C51 C56 1.363(6) . ?
C51 C52 1.397(6) . ?
C52 C53 1.377(7) . ?
C52 H52 0.9500 . ?
C53 C54 1.373(7) . ?
C53 H53 0.9500 . ?
C54 C55 1.376(6) . ?
C54 H54 0.9500 . ?
C55 C56 1.377(6) . ?
C55 H55 0.9500 . ?
C56 H56 0.9500 . ?
O13 C57 1.251(4) . ?
O14 C57 1.253(4) . ?
C57 C58 1.556(5) . ?
C58 O15 1.412(5) . ?
C58 C59 1.519(6) . ?
C58 C65 1.540(6) . ?
O15 H15 0.8400 . ?
C59 C64 1.379(6) . ?
C59 C60 1.396(6) . ?
C60 C61 1.390(8) . ?
C60 H60 0.9500 . ?
C61 C62 1.370(8) . ?
C61 H61 0.9500 . ?
C62 C63 1.379(7) . ?
C62 H62 0.9500 . ?
C63 C64 1.379(7) . ?
C63 H63 0.9500 . ?
C64 H64 0.9500 . ?
C65 C70 1.385(6) . ?
C65 C66 1.394(6) . ?
C66 C67 1.386(7) . ?
C66 H66 0.9500 . ?
C67 C68 1.374(8) . ?
C67 H67 0.9500 . ?
C68 C69 1.379(7) . ?
C68 H68 0.9500 . ?
C69 C70 1.380(6) . ?
C69 H69 0.9500 . ?
C70 H70 0.9500 . ?
O16 C71 1.254(4) . ?
O17 C71 1.263(4) . ?
C71 C72 1.527(5) . ?
C72 O18 1.419(5) . ?
C72 C79 1.523(7) . ?
C72 C73 1.541(6) . ?
O18 H18 0.8400 . ?
C73 C78 1.380(6) . ?
C73 C74 1.388(7) . ?
C74 C75 1.409(7) . ?
C74 H74 0.9500 . ?
C75 C76 1.371(9) . ?
C75 H75 0.9500 . ?
C76 C77 1.339(10) . ?
C76 H76 0.9500 . ?
C77 C78 1.397(8) . ?
C77 H77 0.9500 . ?
C78 H78 0.9500 . ?
C79 C84 1.378(7) . ?
C79 C80 1.403(8) . ?
C80 C81 1.397(9) . ?
C80 H80 0.9500 . ?
C81 C82 1.331(11) . ?
C81 H81 0.9500 . ?
C82 C83 1.396(11) . ?
C82 H82 0.9500 . ?
C83 C84 1.383(8) . ?
C83 H83 0.9500 . ?
C84 H84 0.9500 . ?
O19 C85 1.363(6) . ?
C85 C86X 1.471(8) . ?
C85 C86 1.635(8) . ?
C85 H85A 0.9900 . ?
C85 H85B 0.9900 . ?
C85 H85C 0.9900 . ?
C85 H85D 0.9900 . ?
C86 C87 1.505(8) . ?
C86 H86A 0.9900 . ?
C86 H86B 0.9900 . ?
C87 C86X 1.509(8) . ?
C87 H87A 0.9800 . ?
C87 H87B 0.9800 . ?
C87 H87C 0.9800 . ?
C87 H87D 0.9800 . ?
C87 H87E 0.9800 . ?
C87 H87F 0.9800 . ?
C86X H86C 0.9900 . ?
C86X H86D 0.9900 . ?
O20 C88 1.441(5) . ?
C88 C89 1.475(6) . ?
C88 H88A 0.9900 . ?
C88 H88B 0.9900 . ?
C89 C90 1.537(7) . ?
C89 H89A 0.9900 . ?
C89 H89B 0.9900 . ?
C90 H90A 0.9800 . ?
C90 H90B 0.9800 . ?
C90 H90C 0.9800 . ?
O21 C91 1.459(5) . ?
C91 C92 1.442(7) . ?
C91 H91A 0.9900 . ?
C91 H91B 0.9900 . ?
C92 C93 1.486(8) . ?
C92 H92A 0.9900 . ?
C92 H92B 0.9900 . ?
C93 H93A 0.9800 . ?
C93 H93B 0.9800 . ?
C93 H93C 0.9800 . ?
O22 C94 1.449(4) . ?
C94 C95 1.488(6) . ?
C94 H94A 0.9900 . ?
C94 H94B 0.9900 . ?
C95 C96 1.536(6) . ?
C95 H95A 0.9900 . ?
C95 H95B 0.9900 . ?
C96 H96A 0.9800 . ?
C96 H96B 0.9800 . ?
C96 H96C 0.9800 . ?
N1 C97 1.165(11) . ?
C97 C98 1.476(13) . ?
C98 H98A 0.9800 . ?
C98 H98B 0.9800 . ?
C98 H98C 0.9800 . ?
N1X C97X 1.166(11) . ?
C97X C98X 1.437(13) . ?
C98X H98D 0.9800 . ?
C98X H98E 0.9800 . ?
C98X H98F 0.9800 . ?
N2 C99 1.194(14) . ?
C99 C100 1.506(17) . ?
C100 H10A 0.9800 . ?
C100 H10B 0.9800 . ?
C100 H10C 0.9800 . ?

loop_
_geom_hbond_atom_site_label_D
_geom_hbond_atom_site_label_H
_geom_hbond_atom_site_label_A
_geom_hbond_distance_DH
_geom_hbond_distance_HA
_geom_hbond_distance_DA
_geom_hbond_angle_DHA
_geom_hbond_site_symmetry_A
_geom_hbond_publ_flag
O3 H3 N2 0.84 2.20 2.950(7) 148.0 . yes
O6 H6 O4 0.84 2.00 2.525(4) 119.6 . yes
O9 H9 N2 0.84 1.86 2.694(10) 169.7 . yes
O12 H12 N1X 0.84 1.98 2.785(12) 158.9 . yes
O15 H15 N1X 0.84 2.03 2.709(10) 138.1 . yes
C86 H86A O4 0.99 2.63 3.382(9) 133.3 . yes
C86X H86D O14 0.99 2.61 3.395(14) 136.2 3_666 yes
C91 H91A O16 0.99 2.30 2.986(5) 125.6 . yes
C91 H91B O5 0.99 2.52 3.054(5) 113.4 . yes
C94 H94A O13 0.99 2.47 3.043(5) 116.3 . yes
C94 H94B O8 0.99 2.46 3.109(4) 123.1 . yes

loop_
_geom_torsion_atom_site_label_1
_geom_torsion_atom_site_label_2
_geom_torsion_atom_site_label_3
_geom_torsion_atom_site_label_4
_geom_torsion
_geom_torsion_site_symmetry_1
_geom_torsion_site_symmetry_2
_geom_torsion_site_symmetry_3
_geom_torsion_site_symmetry_4
_geom_torsion_publ_flag
O22 V3 O24 V2 -141.90(17) . . . . ?
O21 V3 O24 V2 138.18(17) . . . . ?
O8 V3 O24 V2 -47.42(19) . . . . ?
O5 V3 O24 V2 44.79(19) . . . . ?
O22 V3 O24 K1 39.36(12) . . . . ?
O21 V3 O24 K1 -40.55(12) . . . . ?
O8 V3 O24 K1 133.84(11) . . . . ?
O5 V3 O24 K1 -133.94(11) . . . . ?
V1 O1 C1 O2 -7.6(6) . . . . ?
V1 O1 C1 C2 168.7(3) . . . . ?
V2 O2 C1 O1 6.2(6) . . . . ?
V2 O2 C1 C2 -170.1(3) . . . . ?
O1 C1 C2 O3 173.5(4) . . . . ?
O2 C1 C2 O3 -9.9(5) . . . . ?
O1 C1 C2 C3 53.2(5) . . . . ?
O2 C1 C2 C3 -130.2(4) . . . . ?
O1 C1 C2 C9 -69.8(5) . . . . ?
O2 C1 C2 C9 106.8(4) . . . . ?
O3 C2 C3 C4 -92.5(4) . . . . ?
C9 C2 C3 C4 146.8(4) . . . . ?
C1 C2 C3 C4 28.7(5) . . . . ?
O3 C2 C3 C8 81.5(5) . . . . ?
C9 C2 C3 C8 -39.2(5) . . . . ?
C1 C2 C3 C8 -157.2(4) . . . . ?
C8 C3 C4 C5 1.7(6) . . . . ?
C2 C3 C4 C5 175.7(4) . . . . ?
C3 C4 C5 C6 0.0(7) . . . . ?
C4 C5 C6 C7 -1.1(7) . . . . ?
C5 C6 C7 C8 0.5(7) . . . . ?
C6 C7 C8 C3 1.2(7) . . . . ?
C4 C3 C8 C7 -2.3(6) . . . . ?
C2 C3 C8 C7 -176.5(4) . . . . ?
O3 C2 C9 C14 16.6(5) . . . . ?
C3 C2 C9 C14 137.0(4) . . . . ?
C1 C2 C9 C14 -100.7(5) . . . . ?
O3 C2 C9 C10 -164.9(4) . . . . ?
C3 C2 C9 C10 -44.5(5) . . . . ?
C1 C2 C9 C10 77.7(4) . . . . ?
C14 C9 C10 C11 0.6(6) . . . . ?
C2 C9 C10 C11 -177.9(4) . . . . ?
C9 C10 C11 C12 0.2(7) . . . . ?
C10 C11 C12 C13 -0.6(9) . . . . ?
C11 C12 C13 C14 0.1(10) . . . . ?
C10 C9 C14 C13 -1.0(8) . . . . ?
C2 C9 C14 C13 177.5(5) . . . . ?
C12 C13 C14 C9 0.7(10) . . . . ?
V3 O5 C15 O4 -4.1(6) . . . . ?
V3 O5 C15 C16 172.2(3) . . . . ?
V2 O4 C15 O5 1.8(6) . . . . ?
V2 O4 C15 C16 -174.7(3) . . . . ?
O5 C15 C16 O6 -172.0(3) . . . . ?
O4 C15 C16 O6 4.8(5) . . . . ?
O5 C15 C16 C17 68.9(5) . . . . ?
O4 C15 C16 C17 -114.4(4) . . . . ?
O5 C15 C16 C23 -53.9(5) . . . . ?
O4 C15 C16 C23 122.9(4) . . . . ?
O6 C16 C17 C18 59.7(4) . . . . ?
C23 C16 C17 C18 -58.2(4) . . . . ?
C15 C16 C17 C18 178.7(3) . . . . ?
O6 C16 C17 C22 -116.8(4) . . . . ?
C23 C16 C17 C22 125.4(4) . . . . ?
C15 C16 C17 C22 2.2(5) . . . . ?
C22 C17 C18 C19 0.0 . . . . ?
C16 C17 C18 C19 -176.6(4) . . . . ?
C17 C18 C19 C20 0.0 . . . . ?
C18 C19 C20 C21 0.0 . . . . ?
C19 C20 C21 C22 0.0 . . . . ?
C20 C21 C22 C17 0.0 . . . . ?
C18 C17 C22 C21 0.0 . . . . ?
C16 C17 C22 C21 176.3(4) . . . . ?
O6 C16 C23 C28 -167.3(4) . . . . ?
C17 C16 C23 C28 -49.0(5) . . . . ?
C15 C16 C23 C28 74.4(5) . . . . ?
O6 C16 C23 C24 11.0(6) . . . . ?
C17 C16 C23 C24 129.3(5) . . . . ?
C15 C16 C23 C24 -107.3(5) . . . . ?
C28 C23 C24 C25 0.4(8) . . . . ?
C16 C23 C24 C25 -177.9(5) . . . . ?
C23 C24 C25 C26 -1.6(9) . . . . ?
C24 C25 C26 C27 2.1(10) . . . . ?
C25 C26 C27 C28 -1.4(9) . . . . ?
C24 C23 C28 C27 0.2(7) . . . . ?
C16 C23 C28 C27 178.6(4) . . . . ?
C26 C27 C28 C23 0.3(8) . . . . ?
V2 O7 C29 O8 3.7(6) . . . . ?
V2 O7 C29 C30 -178.6(2) . . . . ?
V3 O8 C29 O7 -4.8(5) . . . . ?
V3 O8 C29 C30 177.6(2) . . . . ?
O7 C29 C30 O9 1.7(4) . . . . ?
O8 C29 C30 O9 179.6(3) . . . . ?
O7 C29 C30 C37 -113.8(4) . . . . ?
O8 C29 C30 C37 64.0(4) . . . . ?
O7 C29 C30 C31 123.7(4) . . . . ?
O8 C29 C30 C31 -58.4(5) . . . . ?
O9 C30 C31 C36 161.9(4) . . . . ?
C37 C30 C31 C36 -79.4(5) . . . . ?
C29 C30 C31 C36 41.0(6) . . . . ?
O9 C30 C31 C32 -22.7(6) . . . . ?
C37 C30 C31 C32 96.0(5) . . . . ?
C29 C30 C31 C32 -143.6(4) . . . . ?
C36 C31 C32 C33 -0.4(8) . . . . ?
C30 C31 C32 C33 -176.0(5) . . . . ?
C31 C32 C33 C34 1.5(10) . . . . ?
C32 C33 C34 C35 -1.0(11) . . . . ?
C33 C34 C35 C36 -0.6(9) . . . . ?
C32 C31 C36 C35 -1.1(7) . . . . ?
C30 C31 C36 C35 174.2(4) . . . . ?
C34 C35 C36 C31 1.6(8) . . . . ?
O9 C30 C37 C38 -13.9(5) . . . . ?
C31 C30 C37 C38 -134.6(4) . . . . ?
C29 C30 C37 C38 102.6(4) . . . . ?
O9 C30 C37 C42 166.6(4) . . . . ?
C31 C30 C37 C42 45.9(5) . . . . ?
C29 C30 C37 C42 -76.8(4) . . . . ?
C42 C37 C38 C39 -0.3(7) . . . . ?
C30 C37 C38 C39 -179.8(4) . . . . ?
C37 C38 C39 C40 0.9(8) . . . . ?
C38 C39 C40 C41 -0.5(8) . . . . ?
C39 C40 C41 C42 -0.4(7) . . . . ?
C40 C41 C42 C37 1.0(7) . . . . ?
C38 C37 C42 C41 -0.6(6) . . . . ?
C30 C37 C42 C41 178.8(4) . . . . ?
V3 O10 C43 O11 3.3(5) . . . . ?
V3 O10 C43 C44 -176.1(3) . . . . ?
V4 O11 C43 O10 -1.2(6) . . . . ?
V4 O11 C43 C44 178.3(2) . . . . ?
O10 C43 C44 O12 -178.8(4) . . . . ?
O11 C43 C44 O12 1.7(5) . . . . ?
O10 C43 C44 C45 75.3(6) . . . . ?
O11 C43 C44 C45 -104.2(5) . . . . ?
O10 C43 C44 C51 -59.3(5) . . . . ?
O11 C43 C44 C51 121.2(4) . . . . ?
O10 C43 C44 C45X 55.1(6) . . . . ?
O11 C43 C44 C45X -124.4(5) . . . . ?
O12 C44 C45 C50 168.7(9) . . . . ?
C51 C44 C45 C50 52.3(12) . . . . ?
C43 C44 C45 C50 -77.9(11) . . . . ?
O12 C44 C45 C46 -11.7(12) . . . . ?
C51 C44 C45 C46 -128.1(10) . . . . ?
C43 C44 C45 C46 101.7(11) . . . . ?
C50 C45 C46 C47 -2.7(16) . . . . ?
C44 C45 C46 C47 177.7(9) . . . . ?
C45 C46 C47 C48 -0.5(18) . . . . ?
C46 C47 C48 C49 4(3) . . . . ?
C47 C48 C49 C50 -3(3) . . . . ?
C46 C45 C50 C49 3.0(17) . . . . ?
C44 C45 C50 C49 -177.4(9) . . . . ?
C48 C49 C50 C45 0(2) . . . . ?
O12 C44 C45X C46X -13.4(14) . . . . ?
C51 C44 C45X C46X -135.3(10) . . . . ?
C43 C44 C45X C46X 107.2(11) . . . . ?
O12 C44 C45X C50X 167.1(10) . . . . ?
C51 C44 C45X C50X 45.2(13) . . . . ?
C43 C44 C45X C50X -72.3(13) . . . . ?
C50X C45X C46X C47X 0(2) . . . . ?
C44 C45X C46X C47X -179.5(17) . . . . ?
C45X C46X C47X C48X -4(3) . . . . ?
C46X C47X C48X C49X 5(3) . . . . ?
C47X C48X C49X C50X -2(2) . . . . ?
C48X C49X C50X C45X -1.7(17) . . . . ?
C46X C45X C50X C49X 2.6(17) . . . . ?
C44 C45X C50X C49X -177.9(10) . . . . ?
O12 C44 C51 C56 91.7(5) . . . . ?
C45 C44 C51 C56 -157.7(6) . . . . ?
C43 C44 C51 C56 -28.0(6) . . . . ?
C45X C44 C51 C56 -140.8(6) . . . . ?
O12 C44 C51 C52 -81.1(6) . . . . ?
C45 C44 C51 C52 29.5(8) . . . . ?
C43 C44 C51 C52 159.1(5) . . . . ?
C45X C44 C51 C52 46.3(7) . . . . ?
C56 C51 C52 C53 -0.3(9) . . . . ?
C44 C51 C52 C53 172.9(6) . . . . ?
C51 C52 C53 C54 -1.3(11) . . . . ?
C52 C53 C54 C55 1.8(10) . . . . ?
C53 C54 C55 C56 -0.8(8) . . . . ?
C52 C51 C56 C55 1.4(7) . . . . ?
C44 C51 C56 C55 -171.6(4) . . . . ?
C54 C55 C56 C51 -0.9(7) . . . . ?
V4 O13 C57 O14 -5.8(6) . . . . ?
V4 O13 C57 C58 174.7(2) . . . . ?
V1 O14 C57 O13 -13.2(6) 3_666 . . . ?
V1 O14 C57 C58 166.3(2) 3_666 . . . ?
O13 C57 C58 O15 -11.7(5) . . . . ?
O14 C57 C58 O15 168.8(3) . . . . ?
O13 C57 C58 C59 -127.9(3) . . . . ?
O14 C57 C58 C59 52.6(4) . . . . ?
O13 C57 C58 C65 108.8(4) . . . . ?
O14 C57 C58 C65 -70.8(4) . . . . ?
O15 C58 C59 C64 152.1(4) . . . . ?
C65 C58 C59 C64 30.7(5) . . . . ?
C57 C58 C59 C64 -90.9(5) . . . . ?
O15 C58 C59 C60 -26.8(5) . . . . ?
C65 C58 C59 C60 -148.2(4) . . . . ?
C57 C58 C59 C60 90.2(4) . . . . ?
C64 C59 C60 C61 -1.1(7) . . . . ?
C58 C59 C60 C61 177.8(5) . . . . ?
C59 C60 C61 C62 0.5(9) . . . . ?
C60 C61 C62 C63 0.6(9) . . . . ?
C61 C62 C63 C64 -1.3(9) . . . . ?
C60 C59 C64 C63 0.5(7) . . . . ?
C58 C59 C64 C63 -178.4(4) . . . . ?
C62 C63 C64 C59 0.7(9) . . . . ?
O15 C58 C65 C70 156.6(4) . . . . ?
C59 C58 C65 C70 -83.9(5) . . . . ?
C57 C58 C65 C70 37.4(5) . . . . ?
O15 C58 C65 C66 -26.2(6) . . . . ?
C59 C58 C65 C66 93.3(5) . . . . ?
C57 C58 C65 C66 -145.4(4) . . . . ?
C70 C65 C66 C67 0.4(8) . . . . ?
C58 C65 C66 C67 -176.9(6) . . . . ?
C65 C66 C67 C68 0.4(11) . . . . ?
C66 C67 C68 C69 -0.5(11) . . . . ?
C67 C68 C69 C70 -0.3(9) . . . . ?
C68 C69 C70 C65 1.2(8) . . . . ?
C66 C65 C70 C69 -1.2(7) . . . . ?
C58 C65 C70 C69 175.9(4) . . . . ?
V4 O16 C71 O17 -6.1(6) . . . . ?
V4 O16 C71 C72 171.9(3) . . . . ?
V1 O17 C71 O16 -2.5(6) 3_666 . . . ?
V1 O17 C71 C72 179.6(3) 3_666 . . . ?
O16 C71 C72 O18 159.1(4) . . . . ?
O17 C71 C72 O18 -22.7(5) . . . . ?
O16 C71 C72 C79 42.2(5) . . . . ?
O17 C71 C72 C79 -139.7(4) . . . . ?
O16 C71 C72 C73 -81.9(4) . . . . ?
O17 C71 C72 C73 96.2(4) . . . . ?
O18 C72 C73 C78 -32.7(6) . . . . ?
C79 C72 C73 C78 85.7(5) . . . . ?
C71 C72 C73 C78 -151.1(4) . . . . ?
O18 C72 C73 C74 147.4(4) . . . . ?
C79 C72 C73 C74 -94.2(5) . . . . ?
C71 C72 C73 C74 29.0(6) . . . . ?
C78 C73 C74 C75 1.1(8) . . . . ?
C72 C73 C74 C75 -179.0(5) . . . . ?
C73 C74 C75 C76 -1.2(9) . . . . ?
C74 C75 C76 C77 1.0(11) . . . . ?
C75 C76 C77 C78 -0.7(11) . . . . ?
C74 C73 C78 C77 -0.8(8) . . . . ?
C72 C73 C78 C77 179.3(5) . . . . ?
C76 C77 C78 C73 0.6(9) . . . . ?
O18 C72 C79 C84 156.2(4) . . . . ?
C71 C72 C79 C84 -85.6(5) . . . . ?
C73 C72 C79 C84 36.0(6) . . . . ?
O18 C72 C79 C80 -27.0(5) . . . . ?
C71 C72 C79 C80 91.2(5) . . . . ?
C73 C72 C79 C80 -147.2(4) . . . . ?
C84 C79 C80 C81 -2.8(8) . . . . ?
C72 C79 C80 C81 -179.7(5) . . . . ?
C79 C80 C81 C82 2.3(11) . . . . ?
C80 C81 C82 C83 -0.8(12) . . . . ?
C81 C82 C83 C84 -0.2(12) . . . . ?
C80 C79 C84 C83 1.9(8) . . . . ?
C72 C79 C84 C83 178.7(5) . . . . ?
C82 C83 C84 C79 -0.4(10) . . . . ?
V2 O19 C85 C86X 133.5(9) . . . . ?
V1 O19 C85 C86X -66.0(11) . . . . ?
V2 O19 C85 C86 96.5(5) . . . . ?
V1 O19 C85 C86 -103.0(5) . . . . ?
O19 C85 C86 C87 176.7(8) . . . . ?
O19 C85 C86X C87 -92.6(17) . . . . ?
V1 O20 C88 C89 86.4(4) . . . . ?
V2 O20 C88 C89 -77.2(4) . . . . ?
O20 C88 C89 C90 -175.0(4) . . . . ?
V4 O21 C91 C92 -119.9(4) . . . . ?
V3 O21 C91 C92 96.4(5) . . . . ?
O21 C91 C92 C93 60.5(7) . . . . ?
V4 O22 C94 C95 97.8(3) . . . . ?
V3 O22 C94 C95 -121.0(3) . . . . ?
O22 C94 C95 C96 62.5(5) . . . . ?
